data_7024091
loop_
_publ_author_name
'Reinoso, Santiago'
'Piedra-Garza, Luis Fernando'
'Dickman, Michael H.'
'Praetorius, Antonia'
'Biesemans, Monique'
'Willem, Rudolph'
'Kortz, Ulrich'

_publ_section_title
;
 Trilacunary A-beta-Keggin tungstogermanates and -silicates functionalized
 with phenyltin(IV) electrophiles.
;
_journal_issue 1
_journal_name_full 'Dalton transactions (Cambridge, England : 2003)'
_journal_page_first 248
_journal_page_last 255
_journal_paper_doi 10.1039/b910889k
_journal_volume 39
_journal_year 2010
_chemical_formula_sum 'C12 H76 Cs8 O106 Si2 Sn6 W18'
_chemical_formula_weight 7057.63
_chemical_name_systematic
;
?
;
_space_group_IT_number 2
_symmetry_cell_setting triclinic
_symmetry_space_group_name_Hall '-P 1'
_symmetry_space_group_name_H-M 'P -1'
_atom_sites_solution_hydrogens calc
_atom_sites_solution_primary direct
_atom_sites_solution_secondary difmap
_audit_creation_method SHELXL-97
_cell_angle_alpha 97.120(4)
_cell_angle_beta 94.802(4)
_cell_angle_gamma 96.020(4)
_cell_formula_units_Z 2
_cell_length_a 13.3563(13)
_cell_length_b 18.997(2)
_cell_length_c 23.492(2)
_cell_measurement_reflns_used 5088
_cell_measurement_temperature 173(2)
_cell_measurement_theta_max 0.00
_cell_measurement_theta_min 0.00
_cell_volume 5853.7(10)
_computing_cell_refinement 'Bruker SMART'
_computing_data_collection 'Bruker SMART'
_computing_data_reduction 'Bruker SAINT'
_computing_molecular_graphics 'Bruker SHELXTL'
_computing_publication_material 'Bruker SHELXTL'
_computing_structure_refinement 'SHELXL-97 (Sheldrick, 2008)'
_computing_structure_solution 'SHELXS-97 (Sheldrick, 2008)'
_diffrn_ambient_temperature 173(2)
_diffrn_measured_fraction_theta_full 0.982
_diffrn_measured_fraction_theta_max 0.982
_diffrn_measurement_device_type 'CCD area detector'
_diffrn_measurement_method 'phi and omega scans'
_diffrn_radiation_monochromator graphite
_diffrn_radiation_source 'sealed tube'
_diffrn_radiation_type MoK\a
_diffrn_radiation_wavelength 0.71073
_diffrn_reflns_av_R_equivalents 0.1107
_diffrn_reflns_av_sigmaI/netI 0.0683
_diffrn_reflns_limit_h_max 14
_diffrn_reflns_limit_h_min -14
_diffrn_reflns_limit_k_max 20
_diffrn_reflns_limit_k_min -21
_diffrn_reflns_limit_l_max 25
_diffrn_reflns_limit_l_min -25
_diffrn_reflns_number 135711
_diffrn_reflns_theta_full 23.26
_diffrn_reflns_theta_max 23.26
_diffrn_reflns_theta_min 2.29
_exptl_absorpt_coefficient_mu 21.441
_exptl_absorpt_correction_T_max 0.6737
_exptl_absorpt_correction_T_min 0.1627
_exptl_absorpt_correction_type multi-scan
_exptl_absorpt_process_details SADABS
_exptl_crystal_colour colourless
_exptl_crystal_density_diffrn 4.004
_exptl_crystal_density_meas 0
_exptl_crystal_density_method 'not measured'
_exptl_crystal_description plate
_exptl_crystal_F_000 6192
_exptl_crystal_size_max 0.13
_exptl_crystal_size_mid 0.07
_exptl_crystal_size_min 0.02
_refine_diff_density_max 3.853
_refine_diff_density_min -2.140
_refine_diff_density_rms 0.434
_refine_ls_extinction_method none
_refine_ls_goodness_of_fit_ref 1.057
_refine_ls_hydrogen_treatment constr
_refine_ls_matrix_type full
_refine_ls_number_parameters 560
_refine_ls_number_reflns 16509
_refine_ls_number_restraints 0
_refine_ls_restrained_S_all 1.057
_refine_ls_R_factor_all 0.0735
_refine_ls_R_factor_gt 0.0499
_refine_ls_shift/su_max 0.001
_refine_ls_shift/su_mean 0.000
_refine_ls_structure_factor_coef Fsqd
_refine_ls_weighting_details 'calc w=1/[\s^2^(Fo^2^)+(0.0500P)^2^+250.0000P] where P=(Fo^2^+2Fc^2^)/3'
_refine_ls_weighting_scheme calc
_refine_ls_wR_factor_gt 0.1157
_refine_ls_wR_factor_ref 0.1333
_reflns_number_gt 12449
_reflns_number_total 16509
_reflns_threshold_expression >2sigma(I)
_cod_data_source_file b910889k.txt
_cod_data_source_block phw2
_cod_depositor_comments
;
The following automatic conversions were performed:

'_symmetry_cell_setting' value 'Triclinic' changed to 'triclinic'
according to /home/saulius/struct/CIF-dictionaries/cif_core.dic
dictionary named 'cif_core.dic' version 2.4.2 from 2011-04-26.

Automatic conversion script
Id: cif_fix_values 1891 2012-01-12 08:04:46Z andrius 
;
_cod_original_sg_symbol_H-M P-1
_cod_database_code 7024091

loop_
_symmetry_equiv_pos_as_xyz
'x, y, z'
'-x, -y, -z'

loop_
_atom_site_label
_atom_site_type_symbol
_atom_site_fract_x
_atom_site_fract_y
_atom_site_fract_z
_atom_site_U_iso_or_equiv
_atom_site_adp_type
_atom_site_occupancy
_atom_site_symmetry_multiplicity
_atom_site_calc_flag
_atom_site_refinement_flags
W1 W 0.68429(6) 0.67266(5) -0.66655(4) 0.0211(2) Uani 1 1 d .
W2 W 0.45410(6) 0.58444(5) -0.65879(4) 0.0196(2) Uani 1 1 d .
W3 W 0.48403(7) 0.70208(5) -0.75384(4) 0.0216(2) Uani 1 1 d .
W4 W 0.51891(6) 0.89471(5) -0.70573(3) 0.0185(2) Uani 1 1 d .
W5 W 0.28799(6) 0.80516(5) -0.69605(4) 0.0195(2) Uani 1 1 d .
W6 W 0.25584(6) 0.67436(5) -0.58846(4) 0.0192(2) Uani 1 1 d .
W7 W 0.45826(6) 0.64385(5) -0.50332(3) 0.0178(2) Uani 1 1 d .
W8 W 0.71472(6) 0.74431(5) -0.51242(4) 0.0178(2) Uani 1 1 d .
W9 W 0.74486(6) 0.86177(5) -0.60899(4) 0.0191(2) Uani 1 1 d .
W10 W 0.90404(6) 0.58180(5) -0.15554(4) 0.0204(2) Uani 1 1 d .
W11 W 0.90333(7) 0.69811(5) -0.25375(4) 0.0210(2) Uani 1 1 d .
W12 W 1.12440(6) 0.66348(5) -0.18807(4) 0.0209(2) Uani 1 1 d .
W13 W 1.20218(6) 0.85320(5) -0.13698(3) 0.0181(2) Uani 1 1 d .
W14 W 1.20444(6) 0.73880(5) -0.03650(3) 0.0174(2) Uani 1 1 d .
W15 W 0.95771(6) 0.64452(5) -0.00068(4) 0.0182(2) Uani 1 1 d .
W16 W 0.73396(6) 0.67725(5) -0.06645(4) 0.0183(2) Uani 1 1 d .
W17 W 0.73199(6) 0.80647(5) -0.17654(3) 0.0189(2) Uani 1 1 d .
W18 W 0.95280(6) 0.89110(5) -0.20903(3) 0.0196(2) Uani 1 1 d .
Si1 Si 0.4969(4) 0.7695(3) -0.6030(2) 0.0113(12) Uani 1 1 d .
Si2 Si 0.9632(4) 0.7666(3) -0.1040(2) 0.0129(12) Uani 1 1 d .
Sn1 Sn 0.39415(10) 0.93137(8) -0.59154(6) 0.0166(3) Uani 1 1 d .
Sn2 Sn 0.35904(10) 0.79990(8) -0.47929(6) 0.0173(3) Uani 1 1 d .
Sn3 Sn 0.61954(10) 0.89943(8) -0.49522(6) 0.0161(3) Uani 1 1 d .
Sn4 Sn 1.11584(10) 0.89437(8) -0.01024(6) 0.0151(3) Uani 1 1 d .
Sn5 Sn 0.86859(10) 0.80235(8) 0.03326(6) 0.0165(3) Uani 1 1 d .
Sn6 Sn 0.87065(10) 0.92850(8) -0.08163(6) 0.0162(3) Uani 1 1 d .
C1 C 0.2881(10) 0.8395(7) -0.4055(5) 0.028(5) Uiso 1 1 d G
C2 C 0.2890(11) 0.9125(6) -0.3894(6) 0.036(6) Uiso 1 1 d G
H2 H 0.3234 0.9454 -0.4105 0.043 Uiso 1 1 calc R
C3 C 0.2397(11) 0.9373(5) -0.3424(6) 0.037(6) Uiso 1 1 d G
H3 H 0.2404 0.9872 -0.3314 0.045 Uiso 1 1 calc R
C4 C 0.1895(11) 0.8891(7) -0.3115(5) 0.029(6) Uiso 1 1 d G
H4 H 0.1558 0.9060 -0.2794 0.035 Uiso 1 1 calc R
C5 C 0.1886(10) 0.8161(6) -0.3276(5) 0.030(6) Uiso 1 1 d G
H5 H 0.1543 0.7831 -0.3065 0.036 Uiso 1 1 calc R
C6 C 0.2379(10) 0.7913(5) -0.3746(6) 0.020(5) Uiso 1 1 d G
H6 H 0.2373 0.7414 -0.3857 0.024 Uiso 1 1 calc R
C7 C 0.8278(2) 0.84238(17) 0.11607(7) 0.018(5) Uiso 1 1 d G
C8 C 0.8386(2) 0.91579(17) 0.13275(7) 0.029(5) Uiso 1 1 d G
H8 H 0.8624 0.9473 0.1071 0.034 Uiso 1 1 calc R
C9 C 0.8147(2) 0.94315(19) 0.18693(7) 0.034(6) Uiso 1 1 d G
H9 H 0.8221 0.9933 0.1983 0.041 Uiso 1 1 calc R
C10 C 0.7798(2) 0.8971(2) 0.22444(7) 0.022(5) Uiso 1 1 d G
H10 H 0.7635 0.9158 0.2615 0.026 Uiso 1 1 calc R
C11 C 0.7690(2) 0.8237(2) 0.20776(7) 0.034(6) Uiso 1 1 d G
H11 H 0.7452 0.7922 0.2334 0.041 Uiso 1 1 calc R
C12 C 0.7930(2) 0.79632(19) 0.15357(7) 0.036(6) Uiso 1 1 d G
H12 H 0.7856 0.7461 0.1422 0.043 Uiso 1 1 calc R
O1S3 O 0.66016(17) 0.97797(9) -0.43143(8) 0.020(3) Uiso 1 1 d G
O6S4 O 0.8248(2) 1.02463(12) -0.05098(8) 0.016(3) Uiso 1 1 d G
O1T O 0.79335(18) 0.63838(15) -0.68471(7) 0.027(4) Uiso 1 1 d G
O2T O 0.4166(2) 0.49146(12) -0.67110(9) 0.023(3) Uiso 1 1 d G
O3T O 0.4651(2) 0.68787(16) -0.82681(7) 0.030(4) Uiso 1 1 d G
O4T O 0.5573(2) 0.94180(15) -0.75687(8) 0.025(3) Uiso 1 1 d G
O5T O 0.17959(18) 0.79774(17) -0.74168(9) 0.026(3) Uiso 1 1 d G
O6T O 0.13810(15) 0.62600(17) -0.60155(10) 0.029(4) Uiso 1 1 d G
O7T O 0.47496(15) 0.57694(10) -0.46440(8) 0.017(3) Uiso 1 1 d G
O8T O 0.80742(13) 0.70679(11) -0.47423(7) 0.027(4) Uiso 1 1 d G
O9T O 0.85283(17) 0.90086(15) -0.63224(8) 0.028(4) Uiso 1 1 d G
O10T O 0.8636(2) 0.49127(11) -0.16751(9) 0.026(3) Uiso 1 1 d G
O11T O 0.86117(13) 0.68018(9) -0.32380(7) 0.023(3) Uiso 1 1 d G
O1G1 O 0.52192(16) 0.70718(12) -0.65085(7) 0.014(3) Uiso 1 1 d G
O12S O 0.32431(15) 0.87581(14) -0.53490(8) 0.017(3) Uiso 1 1 d G
O12T O 1.22053(16) 0.62513(16) -0.21829(9) 0.031(4) Uiso 1 1 d G
O12 O 0.59971(19) 0.58651(12) -0.66516(7) 0.029(4) Uiso 1 1 d G
O1G2 O 0.97093(14) 0.70197(11) -0.15533(7) 0.020(3) Uiso 1 1 d G
O13R O 1.20435(16) 0.92133(14) -0.07486(9) 0.019(3) Uiso 1 1 d G
O13T O 1.29885(13) 0.88894(16) -0.16867(9) 0.025(3) Uiso 1 1 d G
O13S O 0.52161(18) 0.95194(11) -0.53592(8) 0.016(3) Uiso 1 1 d G
O13 O 0.61834(19) 0.67755(15) -0.74306(7) 0.016(3) Uiso 1 1 d G
O14T O 1.30666(17) 0.69604(17) -0.00685(9) 0.027(4) Uiso 1 1 d G
O14S O 1.21317(16) 0.82312(15) 0.01354(8) 0.018(3) Uiso 1 1 d G
O15T O 0.9862(2) 0.57725(14) 0.03755(9) 0.022(3) Uiso 1 1 d G
O15S O 0.93072(18) 0.71167(15) 0.05652(7) 0.015(3) Uiso 1 1 d G
O16S O 0.73400(17) 0.74229(15) 0.00002(7) 0.018(3) Uiso 1 1 d G
O16T O 0.61354(17) 0.62924(15) -0.06993(8) 0.024(3) Uiso 1 1 d G
O17T O 0.61094(13) 0.79864(12) -0.21057(7) 0.027(4) Uiso 1 1 d G
O17S O 0.73295(16) 0.89064(12) -0.12462(7) 0.023(3) Uiso 1 1 d G
O18T O 0.97480(15) 0.93595(10) -0.26385(8) 0.024(3) Uiso 1 1 d G
O18 O 0.69944(15) 0.67936(12) -0.58563(7) 0.018(3) Uiso 1 1 d G
O18S O 0.92427(17) 0.96278(10) -0.15249(8) 0.020(3) Uiso 1 1 d G
O19 O 0.72069(16) 0.77164(14) -0.65986(7) 0.019(3) Uiso 1 1 d G
O2G1 O 0.44389(16) 0.82992(12) -0.63386(8) 0.019(3) Uiso 1 1 d G
O2G2 O 1.07714(14) 0.80353(12) -0.07882(7) 0.014(3) Uiso 1 1 d G
O23 O 0.43934(19) 0.60601(14) -0.73479(7) 0.025(3) Uiso 1 1 d G
O23S O 0.50341(13) 0.85078(11) -0.45849(7) 0.018(3) Uiso 1 1 d G
O26 O 0.33033(16) 0.62069(13) -0.64408(8) 0.017(3) Uiso 1 1 d G
O27 O 0.49230(16) 0.59715(11) -0.57703(8) 0.020(3) Uiso 1 1 d G
O3G1 O 0.41756(13) 0.73908(12) -0.55690(7) 0.021(3) Uiso 1 1 d G
O3G2 O 0.90748(15) 0.74264(12) -0.05059(7) 0.016(3) Uiso 1 1 d G
O34 O 0.53786(18) 0.79998(14) -0.73902(7) 0.020(3) Uiso 1 1 d G
O35 O 0.36133(17) 0.73067(14) -0.73248(8) 0.022(3) Uiso 1 1 d G
O4G1 O 0.60330(14) 0.80917(11) -0.56437(7) 0.014(3) Uiso 1 1 d G
O4S1 O 0.4740(2) 0.96497(13) -0.65689(9) 0.020(3) Uiso 1 1 d G
O4G2 O 0.90216(14) 0.83021(10) -0.13111(7) 0.024(3) Uiso 1 1 d G
O45S O 1.02023(18) 0.85211(14) 0.04254(7) 0.019(3) Uiso 1 1 d G
O45 O 0.38091(19) 0.86441(15) -0.73587(8) 0.020(3) Uiso 1 1 d G
O46S O 1.00892(18) 0.95373(12) -0.03956(8) 0.013(3) Uiso 1 1 d G
O49 O 0.64175(17) 0.89166(13) -0.65828(8) 0.015(3) Uiso 1 1 d G
O5S1 O 0.27191(18) 0.88579(15) -0.64973(9) 0.019(3) Uiso 1 1 d G
O56 O 0.24949(15) 0.74400(15) -0.64357(8) 0.021(3) Uiso 1 1 d G
O56S O 0.81966(17) 0.87795(13) -0.01577(7) 0.023(3) Uiso 1 1 d G
O6S2 O 0.23560(13) 0.73643(15) -0.52575(9) 0.016(3) Uiso 1 1 d G
O67 O 0.32152(14) 0.61937(13) -0.53662(8) 0.020(3) Uiso 1 1 d G
O7S2 O 0.41038(12) 0.71114(12) -0.45121(8) 0.018(3) Uiso 1 1 d G
O78 O 0.59271(13) 0.69457(10) -0.49459(7) 0.016(3) Uiso 1 1 d G
O8S3 O 0.70709(13) 0.82720(9) -0.46246(7) 0.020(3) Uiso 1 1 d G
O89 O 0.80015(14) 0.80193(12) -0.55517(7) 0.021(3) Uiso 1 1 d G
O9S3 O 0.72724(16) 0.92726(11) -0.54797(8) 0.015(3) Uiso 1 1 d G
O101 O 0.86598(16) 0.60441(10) -0.22941(8) 0.030(4) Uiso 1 1 d G
O102 O 1.04123(17) 0.57990(12) -0.18085(9) 0.026(4) Uiso 1 1 d G
O105 O 0.96693(18) 0.59529(12) -0.07889(8) 0.023(3) Uiso 1 1 d G
O106 O 0.78952(16) 0.62133(11) -0.12903(8) 0.014(3) Uiso 1 1 d G
O112 O 1.03804(13) 0.67301(12) -0.25477(8) 0.023(3) Uiso 1 1 d G
O117 O 0.79024(12) 0.72931(9) -0.22042(7) 0.022(3) Uiso 1 1 d G
O118 O 0.95868(12) 0.79262(10) -0.24643(7) 0.021(3) Uiso 1 1 d G
O123 O 1.16317(12) 0.76095(14) -0.18488(8) 0.023(3) Uiso 1 1 d G
O124 O 1.16771(15) 0.67438(14) -0.10872(8) 0.024(3) Uiso 1 1 d G
O134 O 1.27322(14) 0.79805(16) -0.08897(9) 0.018(3) Uiso 1 1 d G
O138 O 1.08751(14) 0.88462(12) -0.17451(8) 0.023(3) Uiso 1 1 d G
O145 O 1.09132(17) 0.69112(14) -0.00534(8) 0.022(3) Uiso 1 1 d G
O156 O 0.81263(18) 0.62041(14) -0.01929(8) 0.022(3) Uiso 1 1 d G
O167 O 0.70947(14) 0.74315(12) -0.11826(7) 0.020(3) Uiso 1 1 d G
O178 O 0.81090(13) 0.86341(9) -0.22336(7) 0.018(3) Uiso 1 1 d G
Cs1 Cs 0.53417(13) 1.10072(9) -0.73980(7) 0.0432(4) Uani 1 1 d .
Cs2 Cs 0.70666(12) 0.57548(9) -0.41493(6) 0.0382(4) Uani 1 1 d .
Cs3 Cs 0.52891(11) 0.73575(9) 0.05542(7) 0.0379(4) Uani 1 1 d .
Cs4 Cs 0.92336(15) 0.82487(11) -0.38254(8) 0.0326(5) Uani 0.75 1 d P
Cs5 Cs 1.37826(17) 0.57093(13) -0.10393(11) 0.0499(6) Uani 0.75 1 d P
Cs6 Cs 0.7725(2) 0.43586(15) -0.06070(11) 0.0580(7) Uani 0.75 1 d P
Cs7 Cs 0.9125(2) 0.58825(18) -0.56113(13) 0.0735(9) Uani 0.75 1 d P
Cs8 Cs 0.0080(2) 0.7041(2) -0.69990(14) 0.0433(8) Uani 0.50 1 d P
Cs9 Cs 0.0612(3) 0.9273(2) -0.6726(2) 0.0774(15) Uani 0.50 1 d P
Cs10 Cs 0.4725(8) 1.0518(6) -0.8637(4) 0.084(3) Uiso 0.25 1 d P
Cs11 Cs 0.7861(14) 0.3422(10) -0.1219(8) 0.168(6) Uiso 0.25 1 d P
O1W O 0.6932(12) 1.0457(9) -0.1289(7) 0.036(4) Uiso 1 1 d .
O2W O 1.3686(10) 0.5192(7) -0.2310(6) 0.020(3) Uiso 1 1 d .
O3W O 1.3990(12) 0.9842(9) -0.0395(7) 0.040(4) Uiso 1 1 d .
O4W O 0.5877(12) 0.4837(9) -0.1476(7) 0.040(4) Uiso 1 1 d .
O5W O 1.4215(11) 0.8799(8) 0.0297(6) 0.033(4) Uiso 1 1 d .
O6W O 0.3824(12) 0.3973(9) -0.7807(7) 0.042(4) Uiso 1 1 d .
O7W O 0.8399(13) 0.4711(10) 0.0689(7) 0.047(5) Uiso 1 1 d .
O8W O 0.6802(12) 0.5364(9) -0.5508(7) 0.040(4) Uiso 1 1 d .
O9W O 0.5773(12) 0.8211(9) -0.3578(7) 0.037(4) Uiso 1 1 d .
O10W O 1.0122(12) 0.6816(9) 0.1715(7) 0.040(4) Uiso 1 1 d .
O11W O 0.6303(13) 1.2476(9) -0.7557(7) 0.044(4) Uiso 1 1 d .
O12W O 1.4716(13) 0.6852(9) -0.1645(7) 0.046(5) Uiso 1 1 d .
O13W O 0.5698(12) 0.8925(9) -0.8763(7) 0.043(4) Uiso 1 1 d .
O14W O 0.6178(14) 0.6876(11) -0.3315(8) 0.058(5) Uiso 1 1 d .
O15W O 0.4963(13) 0.8028(10) -0.0813(8) 0.051(5) Uiso 1 1 d .
O16W O 0.5905(14) 1.3369(10) -0.6612(8) 0.055(5) Uiso 1 1 d .
O17W O 0.7500(14) 0.9177(11) -0.3427(8) 0.029(5) Uiso 0.75 1 d P
O18W O 0.3416(15) 0.8150(11) -0.8622(9) 0.033(5) Uiso 0.75 1 d P
O19W O 0.8267(16) 0.3840(12) -0.2590(9) 0.042(6) Uiso 0.75 1 d P
O20W O 0.6384(11) 0.8803(8) -0.0012(6) 0.030(4) Uiso 1 1 d .
O21W O 0.1315(16) 0.8755(12) -0.5509(9) 0.071(6) Uiso 1 1 d .
O22W O 0.6707(16) 0.6020(12) 0.0675(9) 0.040(6) Uiso 0.75 1 d P
O23W O 0.2691(16) 0.9825(12) -0.7576(9) 0.071(6) Uiso 1 1 d .
O24W O 0.8553(17) 0.5061(13) -0.3280(10) 0.047(6) Uiso 0.75 1 d P
O25W O 0.9488(17) 0.5204(13) -0.6845(10) 0.079(7) Uiso 1 1 d .
O26W O 0.0475(18) 0.7067(13) -0.4685(11) 0.088(7) Uiso 1 1 d .
O27W O -0.0108(19) 0.7574(14) -0.5723(11) 0.057(7) Uiso 0.75 1 d P
O28W O 1.291(2) 0.5414(15) -0.3221(12) 0.064(8) Uiso 0.75 1 d P
O29W O 0.9076(18) 0.5634(13) 0.2038(10) 0.052(7) Uiso 0.75 1 d P
O30W O 1.2903(19) 0.4187(15) -0.1779(11) 0.019(6) Uiso 0.50 1 d P
O31W O 1.109(2) 0.8265(18) 0.1334(14) 0.042(9) Uiso 0.50 1 d P
O32W O 0.927(2) 0.5319(16) -0.4357(13) 0.077(9) Uiso 0.75 1 d P
O33W O 0.461(2) 0.5563(18) 0.0379(14) 0.037(8) Uiso 0.50 1 d P
O34W O 0.072(2) 0.6316(16) -0.3752(13) 0.078(9) Uiso 0.75 1 d P

loop_
_atom_site_aniso_label
_atom_site_aniso_U_11
_atom_site_aniso_U_22
_atom_site_aniso_U_33
_atom_site_aniso_U_23
_atom_site_aniso_U_13
_atom_site_aniso_U_12
W1 0.0215(5) 0.0236(5) 0.0191(5) 0.0024(4) 0.0083(4) 0.0022(4)
W2 0.0239(5) 0.0187(5) 0.0152(5) -0.0009(4) 0.0054(4) -0.0005(4)
W3 0.0280(5) 0.0240(6) 0.0131(5) 0.0006(4) 0.0067(4) 0.0034(4)
W4 0.0226(5) 0.0218(5) 0.0122(4) 0.0034(4) 0.0061(4) 0.0020(4)
W5 0.0196(5) 0.0242(5) 0.0132(4) -0.0021(4) 0.0007(4) 0.0022(4)
W6 0.0174(4) 0.0211(5) 0.0171(5) -0.0032(4) 0.0046(4) -0.0029(4)
W7 0.0215(5) 0.0177(5) 0.0144(5) 0.0021(4) 0.0056(4) -0.0005(4)
W8 0.0184(4) 0.0178(5) 0.0169(5) 0.0033(4) 0.0018(4) 0.0000(4)
W9 0.0170(4) 0.0223(5) 0.0193(5) 0.0058(4) 0.0068(4) 0.0002(4)
W10 0.0242(5) 0.0193(5) 0.0164(5) -0.0013(4) 0.0065(4) -0.0026(4)
W11 0.0251(5) 0.0241(5) 0.0117(4) -0.0016(4) 0.0035(4) -0.0038(4)
W12 0.0227(5) 0.0237(5) 0.0152(5) -0.0013(4) 0.0069(4) -0.0015(4)
W13 0.0195(5) 0.0215(5) 0.0120(4) 0.0011(4) 0.0043(3) -0.0044(4)
W14 0.0179(4) 0.0187(5) 0.0150(5) 0.0004(4) 0.0035(3) 0.0004(4)
W15 0.0220(5) 0.0178(5) 0.0153(5) 0.0028(4) 0.0059(4) 0.0004(4)
W16 0.0184(4) 0.0200(5) 0.0153(5) -0.0002(4) 0.0054(4) -0.0036(4)
W17 0.0191(5) 0.0220(5) 0.0133(4) -0.0006(4) 0.0005(4) -0.0032(4)
W18 0.0233(5) 0.0231(5) 0.0105(4) 0.0019(4) 0.0016(4) -0.0053(4)
Si1 0.013(3) 0.008(3) 0.012(3) -0.001(2) 0.002(2) 0.000(2)
Si2 0.017(3) 0.012(3) 0.008(3) -0.005(2) 0.000(2) -0.003(2)
Sn1 0.0175(7) 0.0200(9) 0.0116(7) 0.0009(6) 0.0019(6) -0.0001(6)
Sn2 0.0200(7) 0.0188(9) 0.0128(7) 0.0006(6) 0.0055(6) -0.0004(6)
Sn3 0.0179(7) 0.0171(8) 0.0129(7) 0.0020(6) 0.0024(6) 0.0002(6)
Sn4 0.0167(7) 0.0166(8) 0.0115(7) 0.0009(6) 0.0026(6) -0.0007(6)
Sn5 0.0184(7) 0.0188(9) 0.0124(7) 0.0022(6) 0.0046(6) 0.0002(6)
Sn6 0.0194(7) 0.0166(8) 0.0112(7) 0.0001(6) 0.0004(6) -0.0015(6)
Cs1 0.0509(10) 0.0407(11) 0.0394(10) 0.0068(8) 0.0093(8) 0.0057(8)
Cs2 0.0425(9) 0.0428(10) 0.0275(8) 0.0087(7) 0.0025(7) -0.0081(8)
Cs3 0.0315(8) 0.0496(11) 0.0364(9) 0.0145(8) 0.0107(7) 0.0066(7)
Cs4 0.0452(12) 0.0285(12) 0.0188(10) 0.0022(9) -0.0126(9) -0.0064(9)
Cs5 0.0421(13) 0.0454(15) 0.0636(16) 0.0110(12) 0.0176(11) -0.0020(11)
Cs6 0.0657(16) 0.0670(18) 0.0478(15) 0.0288(13) 0.0202(12) 0.0019(14)
Cs7 0.0476(15) 0.105(3) 0.078(2) 0.0316(18) 0.0179(14) 0.0211(16)
Cs8 0.0294(17) 0.059(2) 0.0389(19) 0.0030(17) 0.0056(14) -0.0041(16)
Cs9 0.038(2) 0.085(3) 0.137(4) 0.076(3) 0.051(2) 0.034(2)

loop_
_atom_type_symbol
_atom_type_description
_atom_type_scat_dispersion_real
_atom_type_scat_dispersion_imag
_atom_type_scat_source
C C 0.0033 0.0016 'International Tables Vol C Tables 4.2.6.8 and 6.1.1.4'
H H 0.0000 0.0000 'International Tables Vol C Tables 4.2.6.8 and 6.1.1.4'
O O 0.0106 0.0060 'International Tables Vol C Tables 4.2.6.8 and 6.1.1.4'
Si Si 0.0817 0.0704 'International Tables Vol C Tables 4.2.6.8 and 6.1.1.4'
Sn Sn -0.6537 1.4246 'International Tables Vol C Tables 4.2.6.8 and 6.1.1.4'
Cs Cs -0.3680 2.1192 'International Tables Vol C Tables 4.2.6.8 and 6.1.1.4'
W W -0.8490 6.8722 'International Tables Vol C Tables 4.2.6.8 and 6.1.1.4'

loop_
_geom_angle_atom_site_label_1
_geom_angle_atom_site_label_2
_geom_angle_atom_site_label_3
_geom_angle
_geom_angle_site_symmetry_1
_geom_angle_site_symmetry_3
O1T W1 O19 103.02(13) . .
O1T W1 O18 101.93(11) . .
O19 W1 O18 88.95(9) . .
O1T W1 O12 99.70(12) . .
O19 W1 O12 157.28(13) . .
O18 W1 O12 86.15(10) . .
O1T W1 O13 100.35(9) . .
O19 W1 O13 87.89(10) . .
O18 W1 O13 157.64(13) . .
O12 W1 O13 88.27(10) . .
O1T W1 O1G1 172.17(13) . .
O19 W1 O1G1 82.96(9) . .
O18 W1 O1G1 83.07(7) . .
O12 W1 O1G1 74.43(8) . .
O13 W1 O1G1 74.57(7) . .
O1T W1 Cs7 49.87(8) . .
O19 W1 Cs7 106.83(8) . .
O18 W1 Cs7 52.80(7) . .
O12 W1 Cs7 87.70(8) . .
O13 W1 Cs7 148.55(9) . .
O1G1 W1 Cs7 133.63(6) . .
O1T W1 Cs8 29.52(11) . 1_655
O19 W1 Cs8 73.54(8) . 1_655
O18 W1 Cs8 99.71(8) . 1_655
O12 W1 Cs8 129.16(9) . 1_655
O13 W1 Cs8 100.59(9) . 1_655
O1G1 W1 Cs8 156.23(8) . 1_655
Cs7 W1 Cs8 59.50(6) . 1_655
O2T W2 O23 100.07(9) . .
O2T W2 O26 101.79(12) . .
O23 W2 O26 90.49(10) . .
O2T W2 O27 100.31(12) . .
O23 W2 O27 159.30(14) . .
O26 W2 O27 88.92(10) . .
O2T W2 O12 100.45(12) . .
O23 W2 O12 88.11(11) . .
O26 W2 O12 157.62(14) . .
O27 W2 O12 84.64(8) . .
O2T W2 O1G1 172.22(15) . .
O23 W2 O1G1 75.85(9) . .
O26 W2 O1G1 85.00(9) . .
O27 W2 O1G1 83.49(7) . .
O12 W2 O1G1 73.00(8) . .
O2T W2 Cs2 39.61(9) . 2_664
O23 W2 Cs2 129.03(8) . 2_664
O26 W2 Cs2 75.60(8) . 2_664
O27 W2 Cs2 70.67(7) . 2_664
O12 W2 Cs2 121.74(8) . 2_664
O1G1 W2 Cs2 147.62(6) . 2_664
O3T W3 O35 103.09(11) . .
O3T W3 O34 102.42(13) . .
O35 W3 O34 87.35(12) . .
O3T W3 O13 99.82(12) . .
O35 W3 O13 157.07(11) . .
O34 W3 O13 88.56(11) . .
O3T W3 O23 100.98(12) . .
O35 W3 O23 88.43(11) . .
O34 W3 O23 156.57(10) . .
O13 W3 O23 86.41(11) . .
O3T W3 O1G1 172.05(16) . .
O35 W3 O1G1 82.79(8) . .
O34 W3 O1G1 83.02(7) . .
O13 W3 O1G1 74.32(6) . .
O23 W3 O1G1 73.58(7) . .
O3T W3 Cs11 46.0(3) . 2_664
O35 W3 Cs11 60.4(2) . 2_664
O34 W3 Cs11 114.2(3) . 2_664
O13 W3 Cs11 140.7(3) . 2_664
O23 W3 Cs11 83.3(3) . 2_664
O1G1 W3 Cs11 136.9(2) . 2_664
O4T W4 O4S1 100.29(13) . .
O4T W4 O49 102.94(13) . .
O4S1 W4 O49 94.80(10) . .
O4T W4 O45 100.22(9) . .
O4S1 W4 O45 88.58(12) . .
O49 W4 O45 155.58(13) . .
O4T W4 O34 100.60(12) . .
O4S1 W4 O34 158.48(14) . .
O49 W4 O34 85.55(10) . .
O45 W4 O34 82.67(10) . .
O4T W4 O2G1 173.49(14) . .
O4S1 W4 O2G1 76.57(8) . .
O49 W4 O2G1 83.10(6) . .
O45 W4 O2G1 74.16(8) . .
O34 W4 O2G1 82.13(9) . .
O4T W4 Cs1 41.88(11) . .
O4S1 W4 Cs1 58.41(7) . .
O49 W4 Cs1 104.17(8) . .
O45 W4 Cs1 98.20(8) . .
O34 W4 Cs1 142.27(7) . .
O2G1 W4 Cs1 134.68(7) . .
O5T W5 O5S1 99.44(12) . .
O5T W5 O56 101.34(13) . .
O5S1 W5 O56 94.76(11) . .
O5T W5 O35 102.44(12) . .
O5S1 W5 O35 156.72(13) . .
O56 W5 O35 88.68(11) . .
O5T W5 O45 100.88(10) . .
O5S1 W5 O45 87.39(12) . .
O56 W5 O45 157.00(12) . .
O35 W5 O45 80.80(10) . .
O5T W5 O2G1 173.31(16) . .
O5S1 W5 O2G1 76.26(8) . .
O56 W5 O2G1 84.25(7) . .
O35 W5 O2G1 81.21(8) . .
O45 W5 O2G1 74.01(8) . .
O5T W5 Cs8 45.19(11) . .
O5S1 W5 Cs8 98.42(10) . .
O56 W5 Cs8 56.29(7) . .
O35 W5 Cs8 102.58(9) . .
O45 W5 Cs8 146.03(8) . .
O2G1 W5 Cs8 139.92(7) . .
O5T W5 Cs9 55.72(13) . .
O5S1 W5 Cs9 44.48(10) . .
O56 W5 Cs9 94.89(9) . .
O35 W5 Cs9 158.15(10) . .
O45 W5 Cs9 102.49(9) . .
O2G1 W5 Cs9 120.57(10) . .
Cs8 W5 Cs9 62.65(8) . .
O6T W6 O6S2 99.95(12) . .
O6T W6 O67 100.49(13) . .
O6S2 W6 O67 88.04(9) . .
O6T W6 O26 100.82(12) . .
O6S2 W6 O26 158.25(11) . .
O67 W6 O26 81.90(11) . .
O6T W6 O56 102.71(9) . .
O6S2 W6 O56 95.57(13) . .
O67 W6 O56 155.51(12) . .
O26 W6 O56 86.12(9) . .
O6T W6 O3G1 172.16(13) . .
O6S2 W6 O3G1 74.77(7) . .
O67 W6 O3G1 73.81(6) . .
O26 W6 O3G1 83.89(8) . .
O56 W6 O3G1 83.76(9) . .
O6T W6 Cs8 50.60(10) . .
O6S2 W6 Cs8 99.37(8) . .
O67 W6 Cs8 150.88(8) . .
O26 W6 Cs8 98.76(7) . .
O56 W6 Cs8 52.25(8) . .
O3G1 W6 Cs8 135.30(7) . .
O7T W7 O7S2 102.77(10) . .
O7T W7 O67 102.24(10) . .
O7S2 W7 O67 87.27(9) . .
O7T W7 O78 101.37(10) . .
O7S2 W7 O78 93.09(9) . .
O67 W7 O78 155.70(12) . .
O7T W7 O27 97.84(11) . .
O7S2 W7 O27 158.98(12) . .
O67 W7 O27 84.35(7) . .
O78 W7 O27 86.81(9) . .
O7T W7 O3G1 174.45(12) . .
O7S2 W7 O3G1 74.11(8) . .
O67 W7 O3G1 73.22(7) . .
O78 W7 O3G1 83.51(7) . .
O27 W7 O3G1 85.01(7) . .
O7T W7 Cs2 45.10(7) . .
O7S2 W7 Cs2 105.95(6) . .
O67 W7 Cs2 146.27(8) . .
O78 W7 Cs2 56.39(6) . .
O27 W7 Cs2 91.49(7) . .
O3G1 W7 Cs2 139.89(6) . .
O8T W8 O8S3 100.60(9) . .
O8T W8 O78 103.10(10) . .
O8S3 W8 O78 95.71(8) . .
O8T W8 O89 98.91(9) . .
O8S3 W8 O89 87.31(9) . .
O78 W8 O89 156.80(11) . .
O8T W8 O18 99.99(10) . .
O8S3 W8 O18 157.95(11) . .
O78 W8 O18 87.22(8) . .
O89 W8 O18 81.79(7) . .
O8T W8 O4G1 172.50(12) . .
O8S3 W8 O4G1 75.45(7) . .
O78 W8 O4G1 83.77(7) . .
O89 W8 O4G1 74.71(6) . .
O18 W8 O4G1 83.18(6) . .
O8T W8 Cs4 47.44(7) . .
O8S3 W8 Cs4 55.61(6) . .
O78 W8 Cs4 118.11(6) . .
O89 W8 Cs4 82.48(7) . .
O18 W8 Cs4 140.42(7) . .
O4G1 W8 Cs4 126.63(6) . .
O8T W8 Cs2 46.73(7) . .
O8S3 W8 Cs2 107.42(6) . .
O78 W8 Cs2 56.59(6) . .
O89 W8 Cs2 143.84(7) . .
O18 W8 Cs2 92.46(7) . .
O4G1 W8 Cs2 140.33(6) . .
Cs4 W8 Cs2 79.58(4) . .
O8T W8 Cs7 46.78(7) . .
O8S3 W8 Cs7 142.89(7) . .
O78 W8 Cs7 107.54(8) . .
O89 W8 Cs7 82.44(8) . .
O18 W8 Cs7 54.40(7) . .
O4G1 W8 Cs7 134.33(7) . .
Cs4 W8 Cs7 87.64(6) . .
Cs2 W8 Cs7 65.76(5) . .
O9T W9 O9S3 101.05(12) . .
O9T W9 O49 102.19(9) . .
O9S3 W9 O49 93.55(12) . .
O9T W9 O19 101.73(11) . .
O9S3 W9 O19 156.90(12) . .
O49 W9 O19 85.39(9) . .
O9T W9 O89 101.51(11) . .
O9S3 W9 O89 89.30(8) . .
O49 W9 O89 155.10(12) . .
O19 W9 O89 82.45(10) . .
O9T W9 O4G1 172.95(11) . .
O9S3 W9 O4G1 74.39(7) . .
O49 W9 O4G1 83.63(8) . .
O19 W9 O4G1 82.57(8) . .
O89 W9 O4G1 73.33(6) . .
O10T W10 O101 98.64(11) . .
O10T W10 O106 102.76(12) . .
O101 W10 O106 89.02(9) . .
O10T W10 O105 103.06(9) . .
O101 W10 O105 157.95(14) . .
O106 W10 O105 89.94(10) . .
O10T W10 O102 99.18(11) . .
O101 W10 O102 85.91(9) . .
O106 W10 O102 157.99(13) . .
O105 W10 O102 86.85(9) . .
O10T W10 O1G2 169.76(13) . .
O101 W10 O1G2 74.06(7) . .
O106 W10 O1G2 84.55(8) . .
O105 W10 O1G2 83.92(8) . .
O102 W10 O1G2 73.46(8) . .
O10T W10 Cs6 44.66(9) . .
O101 W10 Cs6 131.35(8) . .
O106 W10 Cs6 74.56(7) . .
O105 W10 Cs6 69.18(8) . .
O102 W10 Cs6 123.99(8) . .
O1G2 W10 Cs6 145.49(7) . .
O11T W11 O118 102.96(10) . .
O11T W11 O117 102.43(9) . .
O118 W11 O117 88.23(8) . .
O11T W11 O112 101.29(9) . .
O118 W11 O112 87.42(8) . .
O117 W11 O112 156.26(11) . .
O11T W11 O101 99.75(10) . .
O118 W11 O101 157.26(11) . .
O117 W11 O101 87.96(8) . .
O112 W11 O101 87.10(8) . .
O11T W11 O1G2 169.65(11) . .
O118 W11 O1G2 85.49(7) . .
O117 W11 O1G2 83.60(7) . .
O112 W11 O1G2 72.80(6) . .
O101 W11 O1G2 71.81(6) . .
O11T W11 Cs4 50.00(7) . .
O118 W11 Cs4 53.00(6) . .
O117 W11 Cs4 100.43(7) . .
O112 W11 Cs4 95.50(7) . .
O101 W11 Cs4 149.61(7) . .
O1G2 W11 Cs4 137.79(6) . .
O12T W12 O123 103.77(13) . .
O12T W12 O102 98.46(12) . .
O123 W12 O102 157.69(12) . .
O12T W12 O124 102.49(9) . .
O123 W12 O124 86.97(10) . .
O102 W12 O124 90.11(10) . .
O12T W12 O112 101.34(11) . .
O123 W12 O112 85.67(9) . .
O102 W12 O112 88.15(10) . .
O124 W12 O112 156.10(12) . .
O12T W12 O1G2 170.53(14) . .
O123 W12 O1G2 83.51(8) . .
O102 W12 O1G2 74.18(8) . .
O124 W12 O1G2 83.74(8) . .
O112 W12 O1G2 72.86(6) . .
O12T W12 Cs5 50.94(8) . .
O123 W12 Cs5 107.42(7) . .
O102 W12 Cs5 88.05(7) . .
O124 W12 Cs5 52.66(7) . .
O112 W12 Cs5 150.97(7) . .
O1G2 W12 Cs5 133.11(6) . .
O13T W13 O13R 99.59(12) . .
O13T W13 O138 103.91(12) . .
O13R W13 O138 92.16(12) . .
O13T W13 O134 99.20(10) . .
O13R W13 O134 88.65(8) . .
O138 W13 O134 156.40(13) . .
O13T W13 O123 102.88(13) . .
O13R W13 O123 157.07(14) . .
O138 W13 O123 86.83(8) . .
O134 W13 O123 83.39(11) . .
O13T W13 O2G2 172.15(10) . .
O13R W13 O2G2 75.56(8) . .
O138 W13 O2G2 82.63(8) . .
O134 W13 O2G2 74.74(8) . .
O123 W13 O2G2 81.60(8) . .
O14T W14 O14S 102.22(10) . .
O14T W14 O145 101.01(12) . .
O14S W14 O145 96.01(11) . .
O14T W14 O124 99.28(13) . .
O14S W14 O124 156.76(13) . .
O145 W14 O124 88.43(11) . .
O14T W14 O134 101.90(11) . .
O14S W14 O134 85.40(12) . .
O145 W14 O134 156.19(10) . .
O124 W14 O134 81.60(9) . .
O14T W14 O2G2 175.26(15) . .
O14S W14 O2G2 76.20(9) . .
O145 W14 O2G2 83.63(8) . .
O124 W14 O2G2 81.66(6) . .
O134 W14 O2G2 73.59(7) . .
O14T W14 Cs11 55.0(3) . 2_765
O14S W14 Cs11 79.9(3) . 2_765
O145 W14 Cs11 54.3(3) . 2_765
O124 W14 Cs11 120.3(3) . 2_765
O134 W14 Cs11 148.3(3) . 2_765
O2G2 W14 Cs11 128.5(3) . 2_765
O14T W14 Cs6 44.84(10) . 2_765
O14S W14 Cs6 109.37(8) . 2_765
O145 W14 Cs6 56.49(7) . 2_765
O124 W14 Cs6 92.12(8) . 2_765
O134 W14 Cs6 144.91(8) . 2_765
O2G2 W14 Cs6 139.88(7) . 2_765
Cs11 W14 Cs6 29.8(3) 2_765 2_765
O14T W14 Cs5 45.60(9) . .
O14S W14 Cs5 143.45(8) . .
O145 W14 Cs5 105.89(9) . .
O124 W14 Cs5 54.64(7) . .
O134 W14 Cs5 85.87(9) . .
O2G2 W14 Cs5 134.19(6) . .
Cs11 W14 Cs5 89.4(3) 2_765 .
Cs6 W14 Cs5 63.08(5) 2_765 .
O15T W15 O15S 101.22(10) . .
O15T W15 O145 100.39(11) . .
O15S W15 O145 93.28(12) . .
O15T W15 O156 101.22(12) . .
O15S W15 O156 88.08(11) . .
O145 W15 O156 157.65(11) . .
O15T W15 O105 98.39(13) . .
O15S W15 O105 160.06(12) . .
O145 W15 O105 86.67(10) . .
O156 W15 O105 84.61(9) . .
O15T W15 O3G2 175.80(15) . .
O15S W15 O3G2 75.43(9) . .
O145 W15 O3G2 82.46(8) . .
O156 W15 O3G2 76.30(7) . .
O105 W15 O3G2 84.82(6) . .
O15T W15 Cs11 55.6(3) . 2_765
O15S W15 Cs11 77.2(3) . 2_765
O145 W15 Cs11 52.9(3) . 2_765
O156 W15 Cs11 148.2(3) . 2_765
O105 W15 Cs11 117.6(3) . 2_765
O3G2 W15 Cs11 125.2(3) . 2_765
O15T W15 Cs6 43.98(10) . 2_765
O15S W15 Cs6 106.32(8) . 2_765
O145 W15 Cs6 56.71(7) . 2_765
O156 W15 Cs6 143.68(8) . 2_765
O105 W15 Cs6 90.31(7) . 2_765
O3G2 W15 Cs6 139.11(6) . 2_765
Cs11 W15 Cs6 29.6(3) 2_765 2_765
O15T W15 Cs6 65.64(10) . .
O15S W15 Cs6 125.99(9) . .
O145 W15 Cs6 139.46(9) . .
O156 W15 Cs6 48.88(9) . .
O105 W15 Cs6 60.19(8) . .
O3G2 W15 Cs6 114.13(6) . .
Cs11 W15 Cs6 120.4(3) 2_765 .
Cs6 W15 Cs6 97.95(5) 2_765 .
O16T W16 O16S 101.40(11) . .
O16T W16 O167 100.94(10) . .
O16S W16 O167 95.30(12) . .
O16T W16 O106 99.81(12) . .
O16S W16 O106 157.78(13) . .
O167 W16 O106 87.10(7) . .
O16T W16 O156 100.17(10) . .
O16S W16 O156 87.46(8) . .
O167 W16 O156 157.71(13) . .
O106 W16 O156 82.34(10) . .
O16T W16 O3G2 173.81(10) . .
O16S W16 O3G2 74.81(8) . .
O167 W16 O3G2 84.40(8) . .
O106 W16 O3G2 83.47(8) . .
O156 W16 O3G2 74.97(7) . .
O16T W16 Cs3 59.52(9) . .
O16S W16 Cs3 42.01(7) . .
O167 W16 Cs3 99.17(7) . .
O106 W16 Cs3 159.12(7) . .
O156 W16 Cs3 97.63(8) . .
O3G2 W16 Cs3 116.82(6) . .
O17T W17 O17S 100.90(10) . .
O17T W17 O178 103.46(9) . .
O17S W17 O178 87.30(9) . .
O17T W17 O167 99.68(10) . .
O17S W17 O167 94.14(8) . .
O178 W17 O167 156.11(11) . .
O17T W17 O117 102.05(9) . .
O17S W17 O117 156.31(11) . .
O178 W17 O117 81.73(7) . .
O167 W17 O117 87.75(9) . .
O17T W17 O4G2 173.96(12) . .
O17S W17 O4G2 75.19(7) . .
O178 W17 O4G2 72.00(6) . .
O167 W17 O4G2 85.29(7) . .
O117 W17 O4G2 81.44(7) . .
O17T W17 Cs10 56.67(16) . 2_674
O17S W17 Cs10 44.23(16) . 2_674
O178 W17 Cs10 97.84(15) . 2_674
O167 W17 Cs10 99.77(16) . 2_674
O117 W17 Cs10 158.22(15) . 2_674
O4G2 W17 Cs10 119.33(15) . 2_674
O18T W18 O18S 102.39(11) . .
O18T W18 O178 101.52(10) . .
O18S W18 O178 87.56(9) . .
O18T W18 O138 102.76(10) . .
O18S W18 O138 95.21(8) . .
O178 W18 O138 154.34(12) . .
O18T W18 O118 99.91(10) . .
O18S W18 O118 156.99(12) . .
O178 W18 O118 82.51(7) . .
O138 W18 O118 85.27(9) . .
O18T W18 O4G2 173.53(12) . .
O18S W18 O4G2 74.73(7) . .
O178 W18 O4G2 72.74(7) . .
O138 W18 O4G2 83.37(7) . .
O118 W18 O4G2 82.51(7) . .
O18T W18 Cs4 49.30(7) . .
O18S W18 Cs4 143.60(8) . .
O178 W18 Cs4 78.65(6) . .
O138 W18 Cs4 111.69(8) . .
O118 W18 Cs4 54.00(6) . .
O4G2 W18 Cs4 130.50(6) . .
O1G1 Si1 O2G1 110.2(3) . .
O1G1 Si1 O4G1 110.5(3) . .
O2G1 Si1 O4G1 107.9(3) . .
O1G1 Si1 O3G1 112.7(3) . .
O2G1 Si1 O3G1 107.4(3) . .
O4G1 Si1 O3G1 108.0(3) . .
O3G2 Si2 O1G2 114.6(3) . .
O3G2 Si2 O2G2 107.3(3) . .
O1G2 Si2 O2G2 109.4(3) . .
O3G2 Si2 O4G2 108.7(3) . .
O1G2 Si2 O4G2 109.4(3) . .
O2G2 Si2 O4G2 107.2(3) . .
O1S3 Sn1 O12S 96.12(12) 2_674 .
O1S3 Sn1 O13S 96.28(10) 2_674 .
O12S Sn1 O13S 90.23(9) . .
O1S3 Sn1 O4S1 97.10(14) 2_674 .
O12S Sn1 O4S1 166.63(15) . .
O13S Sn1 O4S1 90.35(12) . .
O1S3 Sn1 O5S1 96.66(13) 2_674 .
O12S Sn1 O5S1 84.66(11) . .
O13S Sn1 O5S1 166.52(14) . .
O4S1 Sn1 O5S1 91.78(9) . .
O1S3 Sn1 O2G1 169.61(8) 2_674 .
O12S Sn1 O2G1 89.84(10) . .
O13S Sn1 O2G1 92.20(9) . .
O4S1 Sn1 O2G1 76.79(9) . .
O5S1 Sn1 O2G1 75.36(9) . .
O7S2 Sn2 O23S 87.61(8) . .
O7S2 Sn2 O6S2 89.97(11) . .
O23S Sn2 O6S2 160.21(13) . .
O7S2 Sn2 O12S 160.13(13) . .
O23S Sn2 O12S 91.12(11) . .
O6S2 Sn2 O12S 84.54(8) . .
O7S2 Sn2 C1 99.8(4) . .
O23S Sn2 C1 100.5(4) . .
O6S2 Sn2 C1 99.2(4) . .
O12S Sn2 C1 100.0(4) . .
O7S2 Sn2 O3G1 74.07(8) . .
O23S Sn2 O3G1 87.49(8) . .
O6S2 Sn2 O3G1 72.97(8) . .
O12S Sn2 O3G1 86.06(8) . .
C1 Sn2 O3G1 169.8(4) . .
O1S3 Sn3 O13S 94.50(10) . .
O1S3 Sn3 O23S 96.64(10) . .
O13S Sn3 O23S 88.99(10) . .
O1S3 Sn3 O9S3 97.62(10) . .
O13S Sn3 O9S3 90.74(9) . .
O23S Sn3 O9S3 165.71(13) . .
O1S3 Sn3 O8S3 96.08(9) . .
O13S Sn3 O8S3 168.90(13) . .
O23S Sn3 O8S3 86.47(8) . .
O9S3 Sn3 O8S3 91.18(10) . .
O1S3 Sn3 O4G1 169.65(13) . .
O13S Sn3 O4G1 93.75(9) . .
O23S Sn3 O4G1 89.72(9) . .
O9S3 Sn3 O4G1 76.04(8) . .
O8S3 Sn3 O4G1 76.12(8) . .
O6S4 Sn4 O45S 92.99(12) 2_775 .
O6S4 Sn4 O46S 91.42(10) 2_775 .
O45S Sn4 O46S 91.01(11) . .
O6S4 Sn4 O14S 95.58(13) 2_775 .
O45S Sn4 O14S 86.77(10) . .
O46S Sn4 O14S 172.75(14) . .
O6S4 Sn4 O13R 97.33(12) 2_775 .
O45S Sn4 O13R 169.63(14) . .
O46S Sn4 O13R 89.80(10) . .
O14S Sn4 O13R 91.16(11) . .
O6S4 Sn4 O2G2 170.59(9) 2_775 .
O45S Sn4 O2G2 93.10(11) . .
O46S Sn4 O2G2 95.65(8) . .
O14S Sn4 O2G2 77.60(10) . .
O13R Sn4 O2G2 76.54(8) . .
O16S Sn5 O56S 84.79(9) . .
O16S Sn5 O15S 91.74(12) . .
O56S Sn5 O15S 161.20(12) . .
O16S Sn5 O45S 162.49(12) . .
O56S Sn5 O45S 92.01(11) . .
O15S Sn5 O45S 85.76(10) . .
O16S Sn5 C7 99.45(11) . .
O56S Sn5 C7 100.98(12) . .
O15S Sn5 C7 97.81(9) . .
O45S Sn5 C7 98.06(10) . .
O16S Sn5 O3G2 76.50(8) . .
O56S Sn5 O3G2 86.65(8) . .
O15S Sn5 O3G2 74.58(9) . .
O45S Sn5 O3G2 86.14(9) . .
C7 Sn5 O3G2 171.10(15) . .
O46S Sn6 O18S 89.37(11) . .
O46S Sn6 O17S 173.29(14) . .
O18S Sn6 O17S 92.61(9) . .
O46S Sn6 O56S 91.76(9) . .
O18S Sn6 O56S 170.91(13) . .
O17S Sn6 O56S 85.29(10) . .
O46S Sn6 O6S4 92.69(9) . .
O18S Sn6 O6S4 94.88(11) . .
O17S Sn6 O6S4 93.53(10) . .
O56S Sn6 O6S4 94.07(10) . .
O46S Sn6 O4G2 96.38(11) . .
O18S Sn6 O4G2 77.25(8) . .
O17S Sn6 O4G2 77.83(8) . .
O56S Sn6 O4G2 93.66(10) . .
O6S4 Sn6 O4G2 167.88(12) . .
C2 C1 C6 120.0 . .
C2 C1 Sn2 120.8(7) . .
C6 C1 Sn2 119.2(7) . .
C3 C2 C1 120.0 . .
C3 C2 Cs1 74.9(5) . 2_674
C1 C2 Cs1 88.9(5) . 2_674
C2 C3 C4 120.0 . .
C2 C3 Cs1 83.4(5) . 2_674
C4 C3 Cs1 84.5(5) . 2_674
C5 C4 C3 120.0 . .
C5 C4 Cs1 88.9(5) . 2_674
C3 C4 Cs1 73.9(5) . 2_674
C5 C4 Cs4 74.8(5) . 1_455
C3 C4 Cs4 111.1(6) . 1_455
Cs1 C4 Cs4 163.3(3) 2_674 1_455
C4 C5 C6 120.0 . .
C4 C5 Cs4 83.9(5) . 1_455
C6 C5 Cs4 106.8(6) . 1_455
C5 C6 C1 120.0 . .
C8 C7 C12 120.0 . .
C8 C7 Sn5 118.88(8) . .
C12 C7 Sn5 121.11(8) . .
C9 C8 C7 120.0 . .
C10 C9 C8 120.0 . .
C9 C10 C11 120.0 . .
C12 C11 C10 120.0 . .
C11 C12 C7 120.0 . .
Sn1 O1S3 Sn3 132.83(11) 2_674 .
Sn4 O6S4 Sn6 133.92(14) 2_775 .
W1 O1T Cs8 134.46(16) . 1_655
W1 O1T Cs7 107.91(9) . .
Cs8 O1T Cs7 83.16(9) 1_655 .
W2 O2T Cs2 118.56(12) . 2_664
W3 O3T Cs3 146.70(15) . 1_554
W3 O3T Cs11 113.2(3) . 2_664
Cs3 O3T Cs11 92.2(3) 1_554 2_664
W4 O4T Cs1 116.70(14) . .
W4 O4T Cs10 143.4(2) . .
Cs1 O4T Cs10 51.64(17) . .
W5 O5T Cs8 111.41(13) . .
W5 O5T Cs9 99.59(14) . .
Cs8 O5T Cs9 80.88(11) . .
W6 O6T Cs7 149.11(15) . 1_455
W6 O6T Cs8 106.10(13) . .
Cs7 O6T Cs8 82.19(9) 1_455 .
W7 O7T Cs2 113.23(9) . .
W8 O8T Cs4 108.21(9) . .
W8 O8T Cs2 110.28(9) . .
Cs4 O8T Cs2 111.19(7) . .
W8 O8T Cs7 111.06(9) . .
Cs4 O8T Cs7 125.78(8) . .
Cs2 O8T Cs7 88.42(8) . .
W9 O9T Cs9 163.49(17) . 1_655
W10 O10T Cs6 112.47(12) . .
W10 O10T Cs11 151.4(4) . .
Cs6 O10T Cs11 39.9(3) . .
W11 O11T Cs2 143.52(10) . .
W11 O11T Cs4 107.01(9) . .
Cs2 O11T Cs4 107.56(6) . .
Si1 O1G1 W1 126.5(2) . .
Si1 O1G1 W2 125.0(2) . .
W1 O1G1 W2 90.14(8) . .
Si1 O1G1 W3 125.4(2) . .
W1 O1G1 W3 89.32(7) . .
W2 O1G1 W3 88.91(7) . .
Sn1 O12S Sn2 138.01(11) . .
W12 O12T Cs5 107.45(10) . .
W1 O12 W2 122.20(12) . .
Si2 O1G2 W10 124.8(2) . .
Si2 O1G2 W11 124.8(2) . .
W10 O1G2 W11 90.66(7) . .
Si2 O1G2 W12 126.0(2) . .
W10 O1G2 W12 90.11(7) . .
W11 O1G2 W12 89.50(7) . .
W13 O13R Sn4 116.12(12) . .
W13 O13T Cs10 138.5(2) . 2_774
W13 O13T Cs1 157.91(15) . 2_774
Cs10 O13T Cs1 55.39(19) 2_774 2_774
Sn3 O13S Sn1 139.29(13) . .
W3 O13 W1 121.78(11) . .
W14 O14T Cs3 139.78(16) . 1_655
W14 O14T Cs6 112.32(13) . 2_765
Cs3 O14T Cs6 100.05(7) 1_655 2_765
W14 O14T Cs5 111.93(10) . .
Cs3 O14T Cs5 92.87(8) 1_655 .
Cs6 O14T Cs5 86.11(10) 2_765 .
W14 O14T Cs11 100.1(3) . 2_765
Cs3 O14T Cs11 91.2(3) 1_655 2_765
Cs6 O14T Cs11 37.4(3) 2_765 2_765
Cs5 O14T Cs11 123.0(3) . 2_765
W14 O14S Sn4 114.85(9) . .
W15 O15T Cs6 114.73(13) . 2_765
W15 O15T Cs11 101.2(3) . 2_765
Cs6 O15T Cs11 36.8(3) 2_765 2_765
W15 O15S Sn5 118.33(9) . .
W16 O16S Sn5 118.22(11) . .
W16 O16S Cs3 114.43(11) . .
Sn5 O16S Cs3 127.06(10) . .
W16 O16T Cs5 163.33(11) . 1_455
W16 O16T Cs3 96.28(11) . .
Cs5 O16T Cs3 86.15(7) 1_455 .
W17 O17T Cs1 137.31(11) . 2_674
W17 O17T Cs10 98.85(19) . 2_674
Cs1 O17T Cs10 53.01(17) 2_674 2_674
W17 O17S Sn6 114.59(10) . .
W17 O17S Cs10 110.3(2) . 2_674
Sn6 O17S Cs10 134.6(2) . 2_674
W18 O18T Cs9 147.91(14) . 2_674
W18 O18T Cs4 107.99(9) . .
Cs9 O18T Cs4 93.29(12) 2_674 .
W1 O18 W8 145.59(13) . .
W1 O18 Cs7 102.04(9) . .
W8 O18 Cs7 98.57(9) . .
W18 O18S Sn6 115.57(11) . .
W1 O19 W9 146.74(10) . .
Si1 O2G1 Sn1 127.8(2) . .
Si1 O2G1 W5 123.6(2) . .
Sn1 O2G1 W5 90.94(8) . .
Si1 O2G1 W4 124.0(2) . .
Sn1 O2G1 W4 90.15(9) . .
W5 O2G1 W4 89.29(6) . .
Si2 O2G2 Sn4 126.5(2) . .
Si2 O2G2 W14 123.4(2) . .
Sn4 O2G2 W14 91.32(7) . .
Si2 O2G2 W13 124.6(2) . .
Sn4 O2G2 W13 91.34(9) . .
W14 O2G2 W13 89.04(7) . .
W2 O23 W3 121.66(10) . .
Sn3 O23S Sn2 140.92(10) . .
W2 O26 W6 146.54(9) . .
W2 O27 W7 143.04(13) . .
Si1 O3G1 Sn2 129.2(2) . .
Si1 O3G1 W6 122.7(2) . .
Sn2 O3G1 W6 92.73(8) . .
Si1 O3G1 W7 120.4(2) . .
Sn2 O3G1 W7 92.16(7) . .
W6 O3G1 W7 89.37(8) . .
Si2 O3G2 Sn5 133.7(2) . .
Si2 O3G2 W15 121.9(2) . .
Sn5 O3G2 W15 91.07(7) . .
Si2 O3G2 W16 120.2(2) . .
Sn5 O3G2 W16 90.10(8) . .
W15 O3G2 W16 87.16(8) . .
W3 O34 W4 146.68(14) . .
W3 O35 W5 148.51(14) . .
Si1 O4G1 Sn3 127.8(2) . .
Si1 O4G1 W8 122.2(2) . .
Sn3 O4G1 W8 93.11(7) . .
Si1 O4G1 W9 122.13(19) . .
Sn3 O4G1 W9 91.71(8) . .
W8 O4G1 W9 89.82(7) . .
W4 O4S1 Sn1 116.22(12) . .
W4 O4S1 Cs1 94.98(9) . .
Sn1 O4S1 Cs1 147.37(12) . .
Si2 O4G2 Sn6 125.0(2) . .
Si2 O4G2 W18 124.8(2) . .
Sn6 O4G2 W18 92.29(8) . .
Si2 O4G2 W17 122.4(2) . .
Sn6 O4G2 W17 92.25(8) . .
W18 O4G2 W17 90.35(6) . .
Sn4 O45S Sn5 135.79(10) . .
W4 O45 W5 122.43(9) . .
Sn6 O46S Sn4 133.28(13) . .
W9 O49 W4 163.22(14) . .
W5 O5S1 Sn1 117.23(11) . .
W5 O5S1 Cs9 110.75(14) . .
Sn1 O5S1 Cs9 132.01(16) . .
W5 O56 W6 161.11(13) . .
W5 O56 Cs8 96.20(9) . .
W6 O56 Cs8 100.15(11) . .
Sn6 O56S Sn5 136.42(12) . .
W6 O6S2 Sn2 119.26(11) . .
W7 O67 W6 123.33(11) . .
W7 O67 Cs2 105.97(10) . 2_664
W6 O67 Cs2 114.84(8) . 2_664
W7 O7S2 Sn2 119.52(10) . .
W8 O78 W7 161.10(10) . .
W8 O78 Cs2 96.42(7) . .
W7 O78 Cs2 96.26(7) . .
W8 O8S3 Sn3 115.24(9) . .
W8 O8S3 Cs4 96.83(8) . .
Sn3 O8S3 Cs4 139.91(9) . .
W8 O89 W9 121.98(10) . .
W9 O9S3 Sn3 117.62(11) . .
W10 O101 W11 123.47(11) . .
W12 O102 W10 122.25(11) . .
W10 O105 W15 142.86(13) . .
W10 O106 W16 146.82(11) . .
W12 O112 W11 124.74(10) . .
W11 O117 W17 147.67(10) . .
W11 O118 W18 145.97(10) . .
W11 O118 Cs4 100.70(8) . .
W18 O118 Cs4 97.31(8) . .
W12 O123 W13 147.67(12) . .
W12 O124 W14 147.99(14) . .
W12 O124 Cs5 102.74(10) . .
W14 O124 Cs5 98.99(7) . .
W13 O134 W14 122.35(11) . .
W13 O138 W18 163.97(13) . .
W14 O145 W15 160.18(10) . .
W14 O145 Cs11 98.8(3) . 2_765
W15 O145 Cs11 100.7(3) . 2_765
W14 O145 Cs6 96.99(9) . 2_765
W15 O145 Cs6 96.69(9) . 2_765
Cs11 O145 Cs6 36.0(3) 2_765 2_765
W15 O156 W16 121.20(11) . .
W15 O156 Cs6 106.33(11) . .
W16 O156 Cs6 115.61(10) . .
W16 O167 W17 160.19(11) . .
W18 O178 W17 124.68(9) . .
Cs10 Cs1 O11W 96.1(4) . .
Cs10 Cs1 O4T 74.6(2) . .
O11W Cs1 O4T 144.5(3) . .
Cs10 Cs1 O17T 69.8(2) . 2_674
O11W Cs1 O17T 63.9(3) . 2_674
O4T Cs1 O17T 137.05(8) . 2_674
Cs10 Cs1 O9W 132.1(4) . 2_674
O11W Cs1 O9W 86.4(4) . 2_674
O4T Cs1 O9W 125.5(3) . 2_674
O17T Cs1 O9W 68.8(3) 2_674 2_674
Cs10 Cs1 O13T 60.7(2) . 2_774
O11W Cs1 O13T 62.0(3) . 2_774
O4T Cs1 O13T 84.20(8) . 2_774
O17T Cs1 O13T 98.21(7) 2_674 2_774
O9W Cs1 O13T 148.2(3) 2_674 2_774
Cs10 Cs1 O4S1 110.8(2) . .
O11W Cs1 O4S1 152.9(3) . .
O4T Cs1 O4S1 48.0 . .
O17T Cs1 O4S1 127.39(7) 2_674 .
O9W Cs1 O4S1 77.7(3) 2_674 .
O13T Cs1 O4S1 129.09(6) 2_774 .
Cs10 Cs1 C3 126.3(10) . 2_674
O11W Cs1 C3 92.4(9) . 2_674
O4T Cs1 C3 68.5(12) . 2_674
O17T Cs1 C3 154.1(11) 2_674 2_674
O9W Cs1 C3 101.2(10) 2_674 2_674
O13T Cs1 C3 77.8(4) 2_774 2_674
O4S1 Cs1 C3 69.8(5) . 2_674
Cs10 Cs1 C2 147.1(10) . 2_674
O11W Cs1 C2 93.9(8) . 2_674
O4T Cs1 C2 79.1(10) . 2_674
O17T Cs1 C2 141.8(11) 2_674 2_674
O9W Cs1 C2 79.7(9) 2_674 2_674
O13T Cs1 C2 97.5(5) 2_774 2_674
O4S1 Cs1 C2 62.0(5) . 2_674
C3 Cs1 C2 21.7(6) 2_674 2_674
Cs10 Cs1 C4 117.6(11) . 2_674
O11W Cs1 C4 73.2(11) . 2_674
O4T Cs1 C4 81.0(12) . 2_674
O17T Cs1 C4 137.1(10) 2_674 2_674
O9W Cs1 C4 108.9(12) 2_674 2_674
O13T Cs1 C4 60.4(8) 2_774 2_674
O4S1 Cs1 C4 91.2(8) . 2_674
C3 Cs1 C4 21.6(6) 2_674 2_674
C2 Cs1 C4 37.4(10) 2_674 2_674
Cs10 Cs1 W4 90.9(2) . .
O11W Cs1 W4 158.0(3) . .
O4T Cs1 W4 21.42(5) . .
O17T Cs1 W4 137.79(9) 2_674 .
O9W Cs1 W4 104.2(3) 2_674 .
O13T Cs1 W4 104.37(8) 2_774 .
O4S1 Cs1 W4 26.60(5) . .
C3 Cs1 W4 66.9(10) 2_674 .
C2 Cs1 W4 69.7(9) 2_674 .
C4 Cs1 W4 85.1(10) 2_674 .
O2T Cs2 O14W 67.1(4) 2_664 .
O2T Cs2 O8W 127.2(3) 2_664 .
O14W Cs2 O8W 132.6(5) . .
O2T Cs2 O11T 97.13(6) 2_664 .
O14W Cs2 O11T 62.3(4) . .
O8W Cs2 O11T 135.6(3) . .
O2T Cs2 O32W 120.8(5) 2_664 .
O14W Cs2 O32W 136.2(7) . .
O8W Cs2 O32W 80.2(6) . .
O11T Cs2 O32W 73.8(6) . .
O2T Cs2 O7T 75.27(7) 2_664 .
O14W Cs2 O7T 73.5(4) . .
O8W Cs2 O7T 69.4(3) . .
O11T Cs2 O7T 134.21(8) . .
O32W Cs2 O7T 148.7(5) . .
O2T Cs2 O24W 71.1(4) 2_664 .
O14W Cs2 O24W 102.1(5) . .
O8W Cs2 O24W 125.1(5) . .
O11T Cs2 O24W 61.8(4) . .
O32W Cs2 O24W 52.8(7) . .
O7T Cs2 O24W 144.7(4) . .
O2T Cs2 O8T 154.84(7) 2_664 .
O14W Cs2 O8T 87.7(4) . .
O8W Cs2 O8T 70.1(3) . .
O11T Cs2 O8T 69.4 . .
O32W Cs2 O8T 77.0(5) . .
O7T Cs2 O8T 98.50(6) . .
O24W Cs2 O8T 116.5(4) . .
O2T Cs2 O78 117.12(7) 2_664 .
O14W Cs2 O78 70.8(4) . .
O8W Cs2 O78 62.8(3) . .
O11T Cs2 O78 102.25(6) . .
O32W Cs2 O78 122.0(5) . .
O7T Cs2 O78 49.0 . .
O24W Cs2 O78 163.6(4) . .
O8T Cs2 O78 49.9 . .
O2T Cs2 O67 74.53(5) 2_664 2_664
O14W Cs2 O67 140.5(4) . 2_664
O8W Cs2 O67 66.7(3) . 2_664
O11T Cs2 O67 133.81(7) . 2_664
O32W Cs2 O67 72.6(6) . 2_664
O7T Cs2 O67 88.44(8) . 2_664
O24W Cs2 O67 72.8(4) . 2_664
O8T Cs2 O67 130.24(7) . 2_664
O78 Cs2 O67 122.25(6) . 2_664
O2T Cs2 W8 141.13(7) 2_664 .
O14W Cs2 W8 80.4(4) . .
O8W Cs2 W8 62.8(3) . .
O11T Cs2 W8 85.37(5) . .
O32W Cs2 W8 97.2(5) . .
O7T Cs2 W8 75.54(5) . .
O24W Cs2 W8 139.3(4) . .
O8T Cs2 W8 22.98(3) . .
O78 Cs2 W8 26.98(3) . .
O67 Cs2 W8 129.42(6) 2_664 .
O2T Cs2 W2 21.83(4) 2_664 2_664
O14W Cs2 W2 88.3(4) . 2_664
O8W Cs2 W2 109.3(3) . 2_664
O11T Cs2 W2 113.02(5) . 2_664
O32W Cs2 W2 109.3(5) . 2_664
O7T Cs2 W2 75.48(5) . 2_664
O24W Cs2 W2 69.3(4) . 2_664
O8T Cs2 W2 173.56(6) . 2_664
O78 Cs2 W2 123.86(5) . 2_664
O67 Cs2 W2 52.80(6) 2_664 2_664
W8 Cs2 W2 150.83(5) . 2_664
O16S Cs3 O14T 128.37(8) . 1_455
O16S Cs3 O3T 132.42(10) . 1_556
O14T Cs3 O3T 92.88(7) 1_455 1_556
O16S Cs3 O13W 95.4(3) . 1_556
O14T Cs3 O13W 114.0(3) 1_455 1_556
O3T Cs3 O13W 85.8(3) 1_556 1_556
O16S Cs3 O5W 107.6(3) . 1_455
O14T Cs3 O5W 68.1(3) 1_455 1_455
O3T Cs3 O5W 109.7(3) 1_556 1_455
O13W Cs3 O5W 51.3(4) 1_556 1_455
O16S Cs3 O22W 61.9(4) . .
O14T Cs3 O22W 117.4(4) 1_455 .
O3T Cs3 O22W 79.6(4) 1_556 .
O13W Cs3 O22W 126.9(5) 1_556 .
O5W Cs3 O22W 169.5(4) 1_455 .
O16S Cs3 O33W 100.4(5) . .
O14T Cs3 O33W 69.0(5) 1_455 .
O3T Cs3 O33W 70.3(5) 1_556 .
O13W Cs3 O33W 156.1(6) 1_556 .
O5W Cs3 O33W 137.0(6) 1_455 .
O22W Cs3 O33W 49.8(6) . .
O16S Cs3 O20W 54.8(2) . .
O14T Cs3 O20W 107.5(3) 1_455 .
O3T Cs3 O20W 141.7(3) 1_556 .
O13W Cs3 O20W 56.4(4) 1_556 .
O5W Cs3 O20W 53.5(4) 1_455 .
O22W Cs3 O20W 116.1(4) . .
O33W Cs3 O20W 147.1(6) . .
O16S Cs3 O15W 70.7(3) . .
O14T Cs3 O15W 67.0(3) 1_455 .
O3T Cs3 O15W 156.9(3) 1_556 .
O13W Cs3 O15W 92.0(4) 1_556 .
O5W Cs3 O15W 53.4(4) 1_455 .
O22W Cs3 O15W 119.1(5) . .
O33W Cs3 O15W 110.1(6) . .
O20W Cs3 O15W 45.4(4) . .
O16S Cs3 O18W 152.8(3) . 1_556
O14T Cs3 O18W 67.7(3) 1_455 1_556
O3T Cs3 O18W 56.0(3) 1_556 1_556
O13W Cs3 O18W 57.7(4) 1_556 1_556
O5W Cs3 O18W 54.1(4) 1_455 1_556
O22W Cs3 O18W 135.5(5) . 1_556
O33W Cs3 O18W 106.3(6) . 1_556
O20W Cs3 O18W 101.7(4) . 1_556
O15W Cs3 O18W 103.8(4) . 1_556
O16S Cs3 O16T 47.7 . .
O14T Cs3 O16T 86.56(7) 1_455 .
O3T Cs3 O16T 129.57(13) 1_556 .
O13W Cs3 O16T 139.5(3) 1_556 .
O5W Cs3 O16T 116.5(3) 1_455 .
O22W Cs3 O16T 57.0(4) . .
O33W Cs3 O16T 62.6(5) . .
O20W Cs3 O16T 84.8(3) . .
O15W Cs3 O16T 63.2(3) . .
O18W Cs3 O16T 154.3(3) 1_556 .
O16S Cs3 W16 23.56(5) . .
O14T Cs3 W16 107.60(6) 1_455 .
O3T Cs3 W16 136.96(9) 1_556 .
O13W Cs3 W16 117.1(3) 1_556 .
O5W Cs3 W16 113.0(3) 1_455 .
O22W Cs3 W16 57.4(4) . .
O33W Cs3 W16 82.2(5) . .
O20W Cs3 W16 67.5(2) . .
O15W Cs3 W16 63.7(3) . .
O18W Cs3 W16 167.0(3) 1_556 .
O16T Cs3 W16 24.20(4) . .
O8T Cs4 O17W 102.9(4) . .
O8T Cs4 O18T 159.94(9) . .
O17W Cs4 O18T 62.7(4) . .
O8T Cs4 O11T 69.78(6) . .
O17W Cs4 O11T 99.9(4) . .
O18T Cs4 O11T 97.71(6) . .
O8T Cs4 O8S3 51.0 . .
O17W Cs4 O8S3 56.6(4) . .
O18T Cs4 O8S3 118.95(9) . .
O11T Cs4 O8S3 98.36(7) . .
O8T Cs4 O118 119.02(8) . .
O17W Cs4 O118 87.1(4) . .
O18T Cs4 O118 50.1 . .
O11T Cs4 O118 49.3 . .
O8S3 Cs4 O118 128.55(8) . .
O8T Cs4 O26W 57.9(4) . 1_655
O17W Cs4 O26W 159.2(5) . 1_655
O18T Cs4 O26W 137.9(4) . 1_655
O11T Cs4 O26W 81.7(4) . 1_655
O8S3 Cs4 O26W 102.6(4) . 1_655
O118 Cs4 O26W 108.7(4) . 1_655
O8T Cs4 C5 121.4(16) . 1_655
O17W Cs4 C5 134.7(17) . 1_655
O18T Cs4 C5 72.0(16) . 1_655
O11T Cs4 C5 87.9(17) . 1_655
O8S3 Cs4 C5 166.2(17) . 1_655
O118 Cs4 C5 64.5(17) . 1_655
O26W Cs4 C5 65.9(17) 1_655 1_655
O8T Cs4 C4 140.9(14) . 1_655
O17W Cs4 C4 116.1(15) . 1_655
O18T Cs4 C4 55.6(15) . 1_655
O11T Cs4 C4 103.0(17) . 1_655
O8S3 Cs4 C4 158.5(17) . 1_655
O118 Cs4 C4 66.5(17) . 1_655
O26W Cs4 C4 83.3(15) 1_655 1_655
C5 Cs4 C4 21.3(2) 1_655 1_655
O8T Cs4 W8 24.35(4) . .
O17W Cs4 W8 83.2(4) . .
O18T Cs4 W8 145.90(8) . .
O11T Cs4 W8 86.92(5) . .
O8S3 Cs4 W8 27.57(4) . .
O118 Cs4 W8 132.51(6) . .
O26W Cs4 W8 76.2(4) 1_655 .
C5 Cs4 W8 142.1(16) 1_655 .
C4 Cs4 W8 155.7(16) 1_655 .
O8T Cs4 W18 141.08(7) . .
O17W Cs4 W18 67.1(3) . .
O18T Cs4 W18 22.71(4) . .
O11T Cs4 W18 75.01(5) . .
O8S3 Cs4 W18 121.25(7) . .
O118 Cs4 W18 28.68(4) . .
O26W Cs4 W18 132.4(4) 1_655 .
C5 Cs4 W18 72.2(17) 1_655 .
C4 Cs4 W18 63.0(16) 1_655 .
W8 Cs4 W18 141.24(6) . .
O8T Cs4 W11 92.76(6) . .
O17W Cs4 W11 94.9(3) . .
O18T Cs4 W11 75.56(5) . .
O11T Cs4 W11 22.98(3) . .
O8S3 Cs4 W11 114.43(6) . .
O118 Cs4 W11 26.30(4) . .
O26W Cs4 W11 94.1(4) 1_655 .
C5 Cs4 W11 75.4(17) 1_655 .
C4 Cs4 W11 85.3(17) 1_655 .
W8 Cs4 W11 108.68(5) . .
W18 Cs4 W11 53.10(3) . .
O12W Cs5 O2W 70.1(4) . .
O12W Cs5 O7W 134.8(5) . 2_765
O2W Cs5 O7W 105.4(4) . 2_765
O12W Cs5 O16T 61.2(3) . 1_655
O2W Cs5 O16T 103.3(3) . 1_655
O7W Cs5 O16T 150.8(3) 2_765 1_655
O12W Cs5 O30W 118.8(6) . .
O2W Cs5 O30W 48.7(5) . .
O7W Cs5 O30W 72.2(6) 2_765 .
O16T Cs5 O30W 126.1(5) 1_655 .
O12W Cs5 O14T 89.5(3) . .
O2W Cs5 O14T 143.6(3) . .
O7W Cs5 O14T 67.6(3) 2_765 .
O16T Cs5 O14T 91.63(10) 1_655 .
O30W Cs5 O14T 139.8(5) . .
O12W Cs5 O33W 121.2(6) . 1_655
O2W Cs5 O33W 150.3(6) . 1_655
O7W Cs5 O33W 85.6(6) 2_765 1_655
O16T Cs5 O33W 66.8(5) 1_655 1_655
O30W Cs5 O33W 112.8(7) . 1_655
O14T Cs5 O33W 66.1(5) . 1_655
O12W Cs5 O22W 157.0(5) . 2_765
O2W Cs5 O22W 93.4(4) . 2_765
O7W Cs5 O22W 63.9(5) 2_765 2_765
O16T Cs5 O22W 109.8(4) 1_655 2_765
O30W Cs5 O22W 46.8(6) . 2_765
O14T Cs5 O22W 112.6(4) . 2_765
O33W Cs5 O22W 66.3(6) 1_655 2_765
O12W Cs5 O4W 82.6(4) . 1_655
O2W Cs5 O4W 64.9(4) . 1_655
O7W Cs5 O4W 138.1(4) 2_765 1_655
O16T Cs5 O4W 53.9(3) 1_655 1_655
O30W Cs5 O4W 72.2(5) . 1_655
O14T Cs5 O4W 144.0(3) . 1_655
O33W Cs5 O4W 88.2(6) 1_655 1_655
O22W Cs5 O4W 75.7(4) 2_765 1_655
O12W Cs5 O12T 63.8(3) . .
O2W Cs5 O12T 52.6(3) . .
O7W Cs5 O12T 77.9(3) 2_765 .
O16T Cs5 O12T 124.82(13) 1_655 .
O30W Cs5 O12T 78.4(5) . .
O14T Cs5 O12T 91.66(8) . .
O33W Cs5 O12T 156.3(5) 1_655 .
O22W Cs5 O12T 119.3(4) 2_765 .
O4W Cs5 O12T 115.4(3) 1_655 .
O12W Cs5 O124 82.7(3) . .
O2W Cs5 O124 97.9(3) . .
O7W Cs5 O124 52.7(3) 2_765 .
O16T Cs5 O124 127.37(13) 1_655 .
O30W Cs5 O124 104.1(5) . .
O14T Cs5 O124 48.5 . .
O33W Cs5 O124 110.4(5) 1_655 .
O22W Cs5 O124 116.4(4) 2_765 .
O4W Cs5 O124 160.5(3) 1_655 .
O12T Cs5 O124 45.8 . .
O12W Cs5 O33W 120.6(6) . 2_765
O2W Cs5 O33W 102.7(5) . 2_765
O7W Cs5 O33W 104.5(6) 2_765 2_765
O16T Cs5 O33W 64.1(5) 1_655 2_765
O30W Cs5 O33W 77.6(7) . 2_765
O14T Cs5 O33W 113.6(5) . 2_765
O33W Cs5 O33W 47.6(9) 1_655 2_765
O22W Cs5 O33W 45.7(6) 2_765 2_765
O4W Cs5 O33W 46.1(5) 1_655 2_765
O12T Cs5 O33W 153.7(5) . 2_765
O124 Cs5 O33W 153.1(5) . 2_765
Cs11 Cs6 O7W 131.1(6) . .
Cs11 Cs6 O10T 73.1(5) . .
O7W Cs6 O10T 131.3(3) . .
Cs11 Cs6 O33W 110.2(8) . 2_665
O7W Cs6 O33W 91.2(6) . 2_665
O10T Cs6 O33W 122.3(6) . 2_665
Cs11 Cs6 O14T 77.1(5) . 2_765
O7W Cs6 O14T 69.7(3) . 2_765
O10T Cs6 O14T 150.12(11) . 2_765
O33W Cs6 O14T 70.1(6) 2_665 2_765
Cs11 Cs6 O15T 79.4(5) . 2_765
O7W Cs6 O15T 70.3(3) . 2_765
O10T Cs6 O15T 76.16(7) . 2_765
O33W Cs6 O15T 160.6(6) 2_665 2_765
O14T Cs6 O15T 96.82(9) 2_765 2_765
Cs11 Cs6 O4W 91.3(6) . .
O7W Cs6 O4W 134.0(4) . .
O10T Cs6 O4W 70.6(3) . .
O33W Cs6 O4W 52.0(6) 2_665 .
O14T Cs6 O4W 112.2(3) 2_765 .
O15T Cs6 O4W 146.8(3) 2_765 .
Cs11 Cs6 O156 150.5(5) . .
O7W Cs6 O156 69.2(3) . .
O10T Cs6 O156 77.46(7) . .
O33W Cs6 O156 87.5(6) 2_665 .
O14T Cs6 O156 132.22(10) 2_765 .
O15T Cs6 O156 91.41(9) 2_765 .
O4W Cs6 O156 81.1(3) . .
Cs11 Cs6 O145 68.4(5) . 2_765
O7W Cs6 O145 62.8(3) . 2_765
O10T Cs6 O145 115.53(9) . 2_765
O33W Cs6 O145 118.7(6) 2_665 2_765
O14T Cs6 O145 49.2 2_765 2_765
O15T Cs6 O145 47.79(5) 2_765 2_765
O4W Cs6 O145 154.1(3) . 2_765
O156 Cs6 O145 124.50(9) . 2_765
Cs11 Cs6 W10 95.7(5) . .
O7W Cs6 W10 112.7(3) . .
O10T Cs6 W10 22.87(5) . .
O33W Cs6 W10 117.8(6) 2_665 .
O14T Cs6 W10 171.07(12) 2_765 .
O15T Cs6 W10 76.50(6) 2_765 .
O4W Cs6 W10 72.8(3) . .
O156 Cs6 W10 54.77(5) . .
O145 Cs6 W10 123.36(9) 2_765 .
Cs11 Cs6 W15 74.7(5) . 2_765
O7W Cs6 W15 63.1(3) . 2_765
O10T Cs6 W15 94.72(8) . 2_765
O33W Cs6 W15 142.8(6) 2_665 2_765
O14T Cs6 W15 75.52(9) 2_765 2_765
O15T Cs6 W15 21.30(5) 2_765 2_765
O4W Cs6 W15 162.4(3) . 2_765
O156 Cs6 W15 105.80(8) . 2_765
O145 Cs6 W15 26.61(7) 2_765 2_765
W10 Cs6 W15 97.66(5) . 2_765
Cs11 Cs6 W14 73.1(5) . 2_765
O7W Cs6 W14 62.3(3) . 2_765
O10T Cs6 W14 138.10(9) . 2_765
O33W Cs6 W14 92.3(6) 2_665 2_765
O14T Cs6 W14 22.85(8) 2_765 2_765
O15T Cs6 W14 73.97(6) 2_765 2_765
O4W Cs6 W14 133.8(3) . 2_765
O156 Cs6 W14 131.47(8) . 2_765
O145 Cs6 W14 26.52(7) 2_765 2_765
W10 Cs6 W14 149.84(7) . 2_765
W15 Cs6 W14 52.68(3) 2_765 2_765
O25W Cs7 O8W 103.8(5) . .
O25W Cs7 O26W 131.9(6) . 1_655
O8W Cs7 O26W 123.4(5) . 1_655
O25W Cs7 O32W 133.4(7) . .
O8W Cs7 O32W 78.9(6) . .
O26W Cs7 O32W 70.5(7) 1_655 .
O25W Cs7 O6T 63.6(4) . 1_655
O8W Cs7 O6T 167.3(3) . 1_655
O26W Cs7 O6T 68.8(4) 1_655 1_655
O32W Cs7 O6T 110.9(5) . 1_655
O25W Cs7 O32W 65.3(7) . 2_764
O8W Cs7 O32W 118.1(6) . 2_764
O26W Cs7 O32W 96.7(7) 1_655 2_764
O32W Cs7 O32W 72.6(8) . 2_764
O6T Cs7 O32W 59.9(5) 1_655 2_764
O25W Cs7 O27W 98.5(6) . 1_655
O8W Cs7 O27W 121.1(5) . 1_655
O26W Cs7 O27W 51.0(6) 1_655 1_655
O32W Cs7 O27W 120.2(7) . 1_655
O6T Cs7 O27W 62.0(4) 1_655 1_655
O32W Cs7 O27W 120.7(7) 2_764 1_655
O25W Cs7 O8T 150.5(4) . .
O8W Cs7 O8T 68.3(3) . .
O26W Cs7 O8T 58.3(4) 1_655 .
O32W Cs7 O8T 74.6(5) . .
O6T Cs7 O8T 121.38(14) 1_655 .
O32W Cs7 O8T 144.1(5) 2_764 .
O27W Cs7 O8T 65.8(4) 1_655 .
O25W Cs7 O1T 57.9(4) . .
O8W Cs7 O1T 77.9(3) . .
O26W Cs7 O1T 119.9(5) 1_655 .
O32W Cs7 O1T 156.3(5) . .
O6T Cs7 O1T 92.82(9) 1_655 .
O32W Cs7 O1T 123.2(5) 2_764 .
O27W Cs7 O1T 69.6(4) 1_655 .
O8T Cs7 O1T 92.62(9) . .
O25W Cs7 O18 103.4(4) . .
O8W Cs7 O18 51.3(3) . .
O26W Cs7 O18 99.4(4) 1_655 .
O32W Cs7 O18 112.7(5) . .
O6T Cs7 O18 127.05(12) 1_655 .
O32W Cs7 O18 163.9(5) 2_764 .
O27W Cs7 O18 70.8(4) 1_655 .
O8T Cs7 O18 48.7 . .
O1T Cs7 O18 47.1 . .
O25W Cs7 W8 128.7(4) . .
O8W Cs7 W8 61.0(3) . .
O26W Cs7 W8 74.6(4) 1_655 .
O32W Cs7 W8 93.9(5) . .
O6T Cs7 W8 124.34(11) 1_655 .
O32W Cs7 W8 166.0(5) 2_764 .
O27W Cs7 W8 62.5(4) 1_655 .
O8T Cs7 W8 22.16(4) . .
O1T Cs7 W8 70.80(6) . .
O18 Cs7 W8 27.03(4) . .
O25W Cs7 W1 78.5(4) . .
O8W Cs7 W1 61.7(3) . .
O26W Cs7 W1 114.1(4) 1_655 .
O32W Cs7 W1 135.7(5) . .
O6T Cs7 W1 111.42(9) 1_655 .
O32W Cs7 W1 142.9(5) 2_764 .
O27W Cs7 W1 70.8(4) 1_655 .
O8T Cs7 W1 72.73(6) . .
O1T Cs7 W1 22.23(4) . .
O18 Cs7 W1 25.16(3) . .
W8 Cs7 W1 50.57(4) . .
O10W Cs8 O5T 66.7(3) 1_454 .
O10W Cs8 O19W 65.9(5) 1_454 2_664
O5T Cs8 O19W 68.7(4) . 2_664
O10W Cs8 O1T 102.5(3) 1_454 1_455
O5T Cs8 O1T 160.41(16) . 1_455
O19W Cs8 O1T 123.4(4) 2_664 1_455
O10W Cs8 O27W 168.0(6) 1_454 .
O5T Cs8 O27W 108.9(5) . .
O19W Cs8 O27W 123.9(6) 2_664 .
O1T Cs8 O27W 78.2(5) 1_455 .
O10W Cs8 O56 106.4(3) 1_454 .
O5T Cs8 O56 50.86(6) . .
O19W Cs8 O56 58.6(4) 2_664 .
O1T Cs8 O56 147.37(14) 1_455 .
O27W Cs8 O56 76.7(5) . .
O10W Cs8 O6T 127.7(3) 1_454 .
O5T Cs8 O6T 100.57(10) . .
O19W Cs8 O6T 62.4(4) 2_664 .
O1T Cs8 O6T 98.90(12) 1_455 .
O27W Cs8 O6T 63.4(5) . .
O56 Cs8 O6T 50.85(5) . .
O10W Cs8 O29W 50.6(5) 1_454 1_454
O5T Cs8 O29W 114.3(4) . 1_454
O19W Cs8 O29W 69.5(6) 2_664 1_454
O1T Cs8 O29W 63.2(4) 1_455 1_454
O27W Cs8 O29W 136.4(6) . 1_454
O56 Cs8 O29W 127.9(4) . 1_454
O6T Cs8 O29W 102.1(4) . 1_454
O10W Cs8 O25W 96.1(5) 1_454 1_455
O5T Cs8 O25W 137.4(4) . 1_455
O19W Cs8 O25W 68.8(6) 2_664 1_455
O1T Cs8 O25W 57.3(4) 1_455 1_455
O27W Cs8 O25W 94.2(6) . 1_455
O56 Cs8 O25W 104.2(4) . 1_455
O6T Cs8 O25W 58.2(4) . 1_455
O29W Cs8 O25W 48.8(6) 1_454 1_455
O10W Cs8 W5 85.5(3) 1_454 .
O5T Cs8 W5 23.40(4) . .
O19W Cs8 W5 62.3(4) 2_664 .
O1T Cs8 W5 171.50(13) 1_455 .
O27W Cs8 W5 93.4(5) . .
O56 Cs8 W5 27.51(5) . .
O6T Cs8 W5 77.90(7) . .
O29W Cs8 W5 125.1(4) 1_454 .
O25W Cs8 W5 125.2(4) 1_455 .
O10W Cs8 W6 121.6(3) 1_454 .
O5T Cs8 W6 77.99(7) . .
O19W Cs8 W6 58.4(4) 2_664 .
O1T Cs8 W6 121.10(11) 1_455 .
O27W Cs8 W6 66.3(5) . .
O56 Cs8 W6 27.60(5) . .
O6T Cs8 W6 23.31(4) . .
O29W Cs8 W6 117.0(4) 1_454 .
O25W Cs8 W6 79.6(4) 1_455 .
W5 Cs8 W6 54.90(4) . .
O10W Cs8 Cs9 98.7(3) 1_454 .
O5T Cs8 Cs9 52.98(9) . .
O19W Cs8 Cs9 120.2(4) 2_664 .
O1T Cs8 Cs9 116.28(14) 1_455 .
O27W Cs8 Cs9 70.8(5) . .
O56 Cs8 Cs9 74.06(10) . .
O6T Cs8 Cs9 113.33(12) . .
O29W Cs8 Cs9 143.7(4) 1_454 .
O25W Cs8 Cs9 164.9(4) 1_455 .
W5 Cs8 Cs9 59.00(7) . .
W6 Cs8 Cs9 94.79(9) . .
O5S1 Cs9 O9T 139.70(17) . 1_455
O5S1 Cs9 O18T 120.66(12) . 2_674
O9T Cs9 O18T 98.01(16) 1_455 2_674
O5S1 Cs9 O21W 59.6(4) . .
O9T Cs9 O21W 82.7(4) 1_455 .
O18T Cs9 O21W 144.4(4) 2_674 .
O5S1 Cs9 O5T 49.17(7) . .
O9T Cs9 O5T 123.53(19) 1_455 .
O18T Cs9 O5T 117.92(14) 2_674 .
O21W Cs9 O5T 89.5(4) . .
O5S1 Cs9 O17W 68.9(3) . 2_674
O9T Cs9 O17W 133.7(4) 1_455 2_674
O18T Cs9 O17W 58.3(3) 2_674 2_674
O21W Cs9 O17W 95.7(5) . 2_674
O5T Cs9 O17W 102.6(3) . 2_674
O5S1 Cs9 O23W 58.0(3) . .
O9T Cs9 O23W 162.0(4) 1_455 .
O18T Cs9 O23W 66.3(3) 2_674 .
O21W Cs9 O23W 115.2(5) . .
O5T Cs9 O23W 62.1(4) . .
O17W Cs9 O23W 46.4(5) 2_674 .
O5S1 Cs9 W5 24.77(6) . .
O9T Cs9 W5 133.67(14) 1_455 .
O18T Cs9 W5 125.34(12) 2_674 .
O21W Cs9 W5 71.4(4) . .
O5T Cs9 W5 24.69(4) . .
O17W Cs9 W5 87.6(3) 2_674 .
O23W Cs9 W5 59.6(3) . .
O5S1 Cs9 Cs8 78.19(11) . .
O9T Cs9 Cs8 78.22(13) 1_455 .
O18T Cs9 Cs8 140.91(18) 2_674 .
O21W Cs9 Cs8 74.3(4) . .
O5T Cs9 Cs8 46.14(9) . .
O17W Cs9 Cs8 145.9(3) 2_674 .
O23W Cs9 Cs8 108.0(4) . .
W5 Cs9 Cs8 58.35(7) . .
O5S1 Cs9 Cs4 107.61(14) . 2_674
O9T Cs9 Cs4 92.05(13) 1_455 2_674
O18T Cs9 Cs4 43.74(9) 2_674 2_674
O21W Cs9 Cs4 100.7(4) . 2_674
O5T Cs9 Cs4 144.09(11) . 2_674
O17W Cs9 Cs4 42.6(3) 2_674 2_674
O23W Cs9 Cs4 82.5(4) . 2_674
W5 Cs9 Cs4 129.50(11) . 2_674
Cs8 Cs9 Cs4 169.49(10) . 2_674
O1W Cs10 Cs1 107.7(5) 2_674 .
O1W Cs10 O3W 110.7(6) 2_674 2_774
Cs1 Cs10 O3W 129.6(5) . 2_774
O1W Cs10 O17S 63.7(4) 2_674 2_674
Cs1 Cs10 O17S 99.8(3) . 2_674
O3W Cs10 O17S 125.9(5) 2_774 2_674
O1W Cs10 O13T 155.4(5) 2_674 2_774
Cs1 Cs10 O13T 63.9(2) . 2_774
O3W Cs10 O13T 67.5(4) 2_774 2_774
O17S Cs10 O13T 138.6(4) 2_674 2_774
O1W Cs10 O15W 129.9(6) 2_674 2_674
Cs1 Cs10 O15W 102.1(4) . 2_674
O3W Cs10 O15W 76.6(5) 2_774 2_674
O17S Cs10 O15W 72.4(4) 2_674 2_674
O13T Cs10 O15W 74.4(4) 2_774 2_674
O1W Cs10 O13W 76.5(5) 2_674 .
Cs1 Cs10 O13W 99.3(4) . .
O3W Cs10 O13W 60.7(5) 2_774 .
O17S Cs10 O13W 139.4(4) 2_674 .
O13T Cs10 O13W 82.1(4) 2_774 .
O15W Cs10 O13W 136.6(5) 2_674 .
O1W Cs10 O17T 101.6(4) 2_674 2_674
Cs1 Cs10 O17T 57.21(18) . 2_674
O3W Cs10 O17T 139.0(5) 2_774 2_674
O17S Cs10 O17T 49.91(16) 2_674 2_674
O13T Cs10 O17T 92.9(3) 2_774 2_674
O15W Cs10 O17T 63.3(4) 2_674 2_674
O13W Cs10 O17T 155.2(4) . 2_674
O1W Cs10 O4T 80.3(4) 2_674 .
Cs1 Cs10 O4T 53.77(17) . .
O3W Cs10 O4T 102.6(4) 2_774 .
O17S Cs10 O4T 126.5(3) 2_674 .
O13T Cs10 O4T 76.4(2) 2_774 .
O15W Cs10 O4T 148.6(5) 2_674 .
O13W Cs10 O4T 47.9(3) . .
O17T Cs10 O4T 107.3(3) 2_674 .
O1W Cs10 W17 82.8(4) 2_674 2_674
Cs1 Cs10 W17 77.9(2) . 2_674
O3W Cs10 W17 137.6(4) 2_774 2_674
O17S Cs10 W17 25.43(11) 2_674 2_674
O13T Cs10 W17 115.6(3) 2_774 2_674
O15W Cs10 W17 65.1(4) 2_674 2_674
O13W Cs10 W17 157.3(4) . 2_674
O17T Cs10 W17 24.48(9) 2_674 2_674
O4T Cs10 W17 119.5(3) . 2_674
Cs6 Cs11 O10W 121.3(8) . 2_765
Cs6 Cs11 O18W 129.2(8) . 2_664
O10W Cs11 O18W 105.0(7) 2_765 2_664
Cs6 Cs11 O10T 67.0(5) . .
O10W Cs11 O10T 74.4(5) 2_765 .
O18W Cs11 O10T 152.8(7) 2_664 .
Cs6 Cs11 O3T 95.9(6) . 2_664
O10W Cs11 O3T 135.8(7) 2_765 2_664
O18W Cs11 O3T 57.5(5) 2_664 2_664
O10T Cs11 O3T 103.4(5) . 2_664
Cs6 Cs11 O145 75.7(5) . 2_765
O10W Cs11 O145 84.4(5) 2_765 2_765
O18W Cs11 O145 90.3(6) 2_664 2_765
O10T Cs11 O145 116.3(6) . 2_765
O3T Cs11 O145 130.8(6) 2_664 2_765
Cs6 Cs11 O19W 112.9(8) . .
O10W Cs11 O19W 59.9(6) 2_765 .
O18W Cs11 O19W 107.4(7) 2_664 .
O10T Cs11 O19W 48.0(5) . .
O3T Cs11 O19W 85.4(6) 2_664 .
O145 Cs11 O19W 142.9(7) 2_765 .
Cs6 Cs11 O14T 65.5(5) . 2_765
O10W Cs11 O14T 131.5(7) 2_765 2_765
O18W Cs11 O14T 68.7(5) 2_664 2_765
O10T Cs11 O14T 132.5(6) . 2_765
O3T Cs11 O14T 83.2(4) 2_664 2_765
O145 Cs11 O14T 48.9(3) 2_765 2_765
O19W Cs11 O14T 168.2(7) . 2_765
Cs6 Cs11 O15T 63.8(5) . 2_765
O10W Cs11 O15T 62.5(5) 2_765 2_765
O18W Cs11 O15T 134.3(7) 2_664 2_765
O10T Cs11 O15T 70.4(4) . 2_765
O3T Cs11 O15T 159.7(6) 2_664 2_765
O145 Cs11 O15T 46.8(2) 2_765 2_765
O19W Cs11 O15T 102.6(6) . 2_765
O14T Cs11 O15T 87.3(4) 2_765 2_765
Cs6 Cs11 O31W 142.0(9) . 2_765
O10W Cs11 O31W 55.9(7) 2_765 2_765
O18W Cs11 O31W 54.0(7) 2_664 2_765
O10T Cs11 O31W 130.1(8) . 2_765
O3T Cs11 O31W 108.9(7) 2_664 2_765
O145 Cs11 O31W 66.3(6) 2_765 2_765
O19W Cs11 O31W 97.8(8) . 2_765
O14T Cs11 O31W 88.9(7) 2_765 2_765
O15T Cs11 O31W 88.7(7) 2_765 2_765
Cs6 Cs11 W14 77.2(5) . 2_765
O10W Cs11 W14 106.6(6) 2_765 2_765
O18W Cs11 W14 70.3(5) 2_664 2_765
O10T Cs11 W14 136.6(6) . 2_765
O3T Cs11 W14 104.0(4) 2_664 2_765
O145 Cs11 W14 26.94(16) 2_765 2_765
O19W Cs11 W14 165.9(7) . 2_765
O14T Cs11 W14 24.91(15) 2_765 2_765
O15T Cs11 W14 72.2(3) 2_765 2_765
O31W Cs11 W14 69.3(6) 2_765 2_765
Cs6 Cs11 W15 75.7(5) . 2_765
O10W Cs11 W15 64.0(4) 2_765 2_765
O18W Cs11 W15 111.1(6) 2_664 2_765
O10T Cs11 W15 93.3(4) . 2_765
O3T Cs11 W15 156.8(5) 2_664 2_765
O145 Cs11 W15 26.44(16) 2_765 2_765
O19W Cs11 W15 117.8(6) . 2_765
O14T Cs11 W15 73.7(3) 2_765 2_765
O15T Cs11 W15 23.21(13) 2_765 2_765
O31W Cs11 W15 70.2(6) 2_765 2_765
W14 Cs11 W15 53.4(2) 2_765 2_765
Cs6 O4W Cs5 126.4(5) . 1_455
Cs6 O7W Cs5 93.2(5) . 2_765
Cs2 O8W Cs7 92.3(4) . .
Cs8 O10W Cs11 118.7(6) 1_656 2_765
Cs3 O13W Cs10 141.5(6) 1_554 .
Cs10 O15W Cs3 140.7(6) 2_674 .
Cs4 O17W Cs9 87.0(4) . 2_674
Cs11 O18W Cs3 87.6(6) 2_664 1_554
Cs8 O19W Cs11 106.1(7) 2_664 .
Cs3 O22W Cs5 133.6(6) . 2_765
Cs7 O25W Cs8 81.0(5) . 1_655
Cs7 O26W Cs4 118.0(7) 1_455 1_455
Cs8 O27W Cs7 85.8(6) . 1_455
Cs2 O32W Cs7 90.7(8) . .
Cs2 O32W Cs7 149.8(10) . 2_764
Cs7 O32W Cs7 107.4(8) . 2_764
Cs6 O33W Cs3 96.1(8) 2_665 .
Cs6 O33W Cs5 84.7(7) 2_665 1_455
Cs3 O33W Cs5 87.0(7) . 1_455
Cs6 O33W Cs5 122.7(9) 2_665 2_765
Cs3 O33W Cs5 122.6(9) . 2_765
Cs5 O33W Cs5 132.4(9) 1_455 2_765

loop_
_geom_bond_atom_site_label_1
_geom_bond_atom_site_label_2
_geom_bond_distance
_geom_bond_site_symmetry_2
W1 O1T 1.721(2) .
W1 O19 1.876(3) .
W1 O18 1.8818(18) .
W1 O12 1.894(3) .
W1 O13 1.9515(19) .
W1 O1G1 2.375(2) .
W1 Cs7 4.329(3) .
W1 Cs8 4.450(3) 1_655
W2 O2T 1.766(2) .
W2 O23 1.880(2) .
W2 O26 1.898(3) .
W2 O27 1.9243(19) .
W2 O12 1.960(3) .
W2 O1G1 2.390(2) .
W2 Cs2 4.1712(17) 2_664
W3 O3T 1.6953(18) .
W3 O35 1.868(3) .
W3 O34 1.901(3) .
W3 O13 1.905(3) .
W3 O23 1.976(3) .
W3 O1G1 2.4177(18) .
W3 Cs11 4.386(19) 2_664
W4 O4T 1.668(2) .
W4 O4S1 1.833(3) .
W4 O49 1.915(2) .
W4 O45 1.920(2) .
W4 O34 1.922(3) .
W4 O2G1 2.431(2) .
W4 Cs1 4.079(2) .
W5 O5T 1.7103(19) .
W5 O5S1 1.809(3) .
W5 O56 1.863(3) .
W5 O35 1.956(3) .
W5 O45 1.961(3) .
W5 O2G1 2.410(2) .
W5 Cs8 4.009(3) .
W5 Cs9 4.037(4) .
W6 O6T 1.720(2) .
W6 O6S2 1.827(3) .
W6 O67 1.917(2) .
W6 O26 1.959(3) .
W6 O56 1.965(2) .
W6 O3G1 2.382(2) .
W6 Cs8 4.176(3) .
W7 O7T 1.678(2) .
W7 O7S2 1.859(2) .
W7 O67 1.9120(19) .
W7 O78 1.9292(19) .
W7 O27 1.957(2) .
W7 O3G1 2.410(2) .
W7 Cs2 4.1743(19) .
W8 O8T 1.7331(19) .
W8 O8S3 1.861(2) .
W8 O78 1.9008(19) .
W8 O89 1.9264(19) .
W8 O18 1.9708(19) .
W8 O4G1 2.3824(19) .
W8 Cs4 3.993(2) .
W8 Cs2 4.1631(18) .
W8 Cs7 4.288(3) .
W9 O9T 1.714(2) .
W9 O9S3 1.826(2) .
W9 O49 1.903(2) .
W9 O19 1.943(3) .
W9 O89 1.952(2) .
W9 O4G1 2.422(2) .
W10 O10T 1.729(2) .
W10 O101 1.8807(18) .
W10 O106 1.891(2) .
W10 O105 1.898(2) .
W10 O102 1.976(3) .
W10 O1G2 2.362(2) .
W10 Cs6 4.111(2) .
W11 O11T 1.6752(18) .
W11 O118 1.850(2) .
W11 O117 1.8753(19) .
W11 O112 1.9104(18) .
W11 O101 1.964(2) .
W11 O1G2 2.4003(18) .
W11 Cs4 4.103(2) .
W12 O12T 1.704(2) .
W12 O123 1.860(3) .
W12 O102 1.874(3) .
W12 O124 1.884(2) .
W12 O112 1.9052(18) .
W12 O1G2 2.401(2) .
W12 Cs5 4.414(3) .
W13 O13T 1.669(2) .
W13 O13R 1.823(3) .
W13 O138 1.891(2) .
W13 O134 1.895(2) .
W13 O123 1.957(3) .
W13 O2G2 2.433(2) .
W14 O14T 1.795(2) .
W14 O14S 1.853(3) .
W14 O145 1.924(3) .
W14 O124 1.959(2) .
W14 O134 1.987(3) .
W14 O2G2 2.419(2) .
W14 Cs11 4.196(19) 2_765
W14 Cs6 4.277(3) 2_765
W14 Cs5 4.357(3) .
W15 O15T 1.707(2) .
W15 O15S 1.821(3) .
W15 O145 1.925(3) .
W15 O156 1.944(2) .
W15 O105 1.975(2) .
W15 O3G2 2.444(2) .
W15 Cs11 4.249(19) 2_765
W15 Cs6 4.269(3) 2_765
W15 Cs6 4.449(3) .
W16 O16T 1.754(2) .
W16 O16S 1.867(2) .
W16 O167 1.885(2) .
W16 O106 1.950(2) .
W16 O156 1.959(2) .
W16 O3G2 2.488(2) .
W16 Cs3 4.2537(17) .
W17 O17T 1.7260(19) .
W17 O17S 1.885(2) .
W17 O178 1.934(2) .
W17 O167 1.953(2) .
W17 O117 1.9533(19) .
W17 O4G2 2.4015(19) .
W17 Cs10 4.116(10) 2_674
W18 O18T 1.659(2) .
W18 O18S 1.873(2) .
W18 O178 1.9031(19) .
W18 O138 1.933(2) .
W18 O118 1.978(2) .
W18 O4G2 2.390(2) .
W18 Cs4 4.088(2) .
Si1 O1G1 1.610(6) .
Si1 O2G1 1.623(6) .
Si1 O4G1 1.673(5) .
Si1 O3G1 1.688(5) .
Si2 O3G2 1.602(5) .
Si2 O1G2 1.628(6) .
Si2 O2G2 1.637(5) .
Si2 O4G2 1.685(6) .
Sn1 O1S3 1.970(3) 2_674
Sn1 O12S 2.026(3) .
Sn1 O13S 2.030(2) .
Sn1 O4S1 2.068(3) .
Sn1 O5S1 2.079(3) .
Sn1 O2G1 2.247(3) .
Sn2 O7S2 2.047(3) .
Sn2 O23S 2.055(2) .
Sn2 O6S2 2.078(2) .
Sn2 O12S 2.123(2) .
Sn2 C1 2.137(9) .
Sn2 O3G1 2.275(2) .
Sn3 O1S3 1.976(2) .
Sn3 O13S 1.980(2) .
Sn3 O23S 2.031(2) .
Sn3 O9S3 2.046(2) .
Sn3 O8S3 2.071(2) .
Sn3 O4G1 2.191(2) .
Sn4 O6S4 2.017(2) 2_775
Sn4 O45S 2.027(3) .
Sn4 O46S 2.037(3) .
Sn4 O14S 2.066(3) .
Sn4 O13R 2.081(3) .
Sn4 O2G2 2.197(2) .
Sn5 O16S 2.063(3) .
Sn5 O56S 2.073(3) .
Sn5 O15S 2.100(3) .
Sn5 O45S 2.125(3) .
Sn5 C7 2.135(2) .
Sn5 O3G2 2.275(2) .
Sn6 O46S 2.002(2) .
Sn6 O18S 2.019(3) .
Sn6 O17S 2.037(2) .
Sn6 O56S 2.046(3) .
Sn6 O6S4 2.052(2) .
Sn6 O4G2 2.173(2) .
C1 C2 1.3900 .
C1 C6 1.3900 .
C2 C3 1.3900 .
C2 Cs1 3.737(16) 2_674
C3 C4 1.3900 .
C3 Cs1 3.633(15) 2_674
C4 C5 1.3900 .
C4 Cs1 3.763(15) 2_674
C4 Cs4 3.808(15) 1_455
C5 C6 1.3900 .
C5 Cs4 3.695(15) 1_455
C7 C8 1.3900 .
C7 C12 1.3900 .
C8 C9 1.3900 .
C9 C10 1.3900 .
C10 C11 1.3900 .
C11 C12 1.3900 .
O1S3 Sn1 1.970(2) 2_674
O6S4 Sn4 2.017(2) 2_775
O1T Cs8 3.072(4) 1_655
O1T Cs7 3.478(4) .
O2T Cs2 3.028(3) 2_664
O3T Cs3 3.172(3) 1_554
O3T Cs11 3.433(19) 2_664
O4T Cs1 3.048(3) .
O4T Cs10 3.642(10) .
O5T Cs8 3.055(4) .
O5T Cs9 3.383(5) .
O6T Cs7 3.270(3) 1_455
O6T Cs8 3.359(4) .
O7T Cs2 3.218(3) .
O8T Cs4 3.096(3) .
O8T Cs2 3.232(2) .
O8T Cs7 3.348(4) .
O9T Cs9 3.027(4) 1_655
O10T Cs6 3.127(3) .
O10T Cs11 3.250(19) .
O11T Cs2 3.185(2) .
O11T Cs4 3.287(3) .
O12T Cs5 3.593(3) .
O13T Cs10 3.139(10) 2_774
O13T Cs1 3.233(3) 2_774
O14T Cs3 3.170(3) 1_655
O14T Cs6 3.260(4) 2_765
O14T Cs5 3.356(4) .
O14T Cs11 3.491(19) 2_765
O15T Cs6 3.264(4) 2_765
O15T Cs11 3.575(19) 2_765
O16S Cs3 3.127(3) .
O16T Cs5 3.220(3) 1_455
O16T Cs3 3.688(3) .
O17T Cs1 3.118(3) 2_674
O17T Cs10 3.481(11) 2_674
O17S Cs10 3.062(10) 2_674
O18T Cs9 3.212(4) 2_674
O18T Cs4 3.258(3) .
O18 Cs7 3.526(3) .
O4S1 Cs1 3.488(3) .
O5S1 Cs9 3.024(4) .
O56 Cs8 3.355(4) .
O67 Cs2 3.705(3) 2_664
O78 Cs2 3.497(2) .
O8S3 Cs4 3.318(3) .
O118 Cs4 3.334(2) .
O124 Cs5 3.598(3) .
O145 Cs11 3.447(19) 2_765
O145 Cs6 3.593(3) 2_765
O156 Cs6 3.492(4) .
Cs1 Cs10 2.963(10) .
Cs1 O11W 3.027(17) .
Cs1 O17T 3.118(3) 2_674
Cs1 O9W 3.141(16) 2_674
Cs1 O13T 3.233(4) 2_774
Cs1 C3 3.63(10) 2_674
Cs1 C2 3.74(9) 2_674
Cs1 C4 3.76(10) 2_674
Cs2 O2T 3.028(3) 2_664
Cs2 O14W 3.110(19) .
Cs2 O8W 3.169(16) .
Cs2 O32W 3.19(3) .
Cs2 O24W 3.22(2) .
Cs2 O67 3.705(2) 2_664
Cs2 W2 4.1710(17) 2_664
Cs3 O14T 3.170(3) 1_455
Cs3 O3T 3.172(2) 1_556
Cs3 O13W 3.173(17) 1_556
Cs3 O5W 3.318(16) 1_455
Cs3 O22W 3.35(2) .
Cs3 O33W 3.40(3) .
Cs3 O20W 3.440(15) .
Cs3 O15W 3.609(18) .
Cs3 O18W 3.63(2) 1_556
Cs4 O17W 3.186(19) .
Cs4 O26W 3.48(2) 1_655
Cs4 C5 3.70(4) 1_655
Cs4 C4 3.81(5) 1_655
Cs5 O12W 2.964(17) .
Cs5 O2W 3.012(13) .
Cs5 O7W 3.143(17) 2_765
Cs5 O16T 3.220(4) 1_655
Cs5 O30W 3.23(3) .
Cs5 O33W 3.47(3) 1_655
Cs5 O22W 3.51(2) 2_765
Cs5 O4W 3.557(16) 1_655
Cs5 O33W 3.78(3) 2_765
Cs6 Cs11 2.178(19) .
Cs6 O7W 3.072(18) .
Cs6 O33W 3.23(3) 2_665
Cs6 O14T 3.260(3) 2_765
Cs6 O15T 3.264(4) 2_765
Cs6 O4W 3.342(16) .
Cs6 O145 3.593(3) 2_765
Cs6 W15 4.269(3) 2_765
Cs6 W14 4.277(3) 2_765
Cs7 O25W 3.12(2) .
Cs7 O8W 3.193(16) .
Cs7 O26W 3.21(3) 1_655
Cs7 O32W 3.26(3) .
Cs7 O6T 3.270(4) 1_655
Cs7 O32W 3.29(3) 2_764
Cs7 O27W 3.32(3) 1_655
Cs8 O10W 3.005(16) 1_454
Cs8 O19W 3.06(2) 2_664
Cs8 O1T 3.072(4) 1_455
Cs8 O27W 3.08(3) .
Cs8 O29W 3.36(3) 1_454
Cs8 O25W 3.57(2) 1_455
Cs8 Cs9 4.183(6) .
Cs9 O9T 3.027(4) 1_455
Cs9 O18T 3.212(5) 2_674
Cs9 O21W 3.23(2) .
Cs9 O17W 3.63(2) 2_674
Cs9 O23W 3.69(2) .
Cs9 Cs4 4.705(5) 2_674
Cs10 O1W 2.711(19) 2_674
Cs10 O3W 3.017(19) 2_774
Cs10 O17S 3.062(11) 2_674
Cs10 O13T 3.139(11) 2_774
Cs10 O15W 3.20(2) 2_674
Cs10 O13W 3.41(2) .
Cs10 O17T 3.480(11) 2_674
Cs10 W17 4.116(10) 2_674
Cs11 O10W 3.08(2) 2_765
Cs11 O18W 3.24(3) 2_664
Cs11 O3T 3.433(19) 2_664
Cs11 O145 3.447(19) 2_765
Cs11 O19W 3.48(3) .
Cs11 O14T 3.491(19) 2_765
Cs11 O15T 3.575(19) 2_765
Cs11 O31W 3.62(4) 2_765
Cs11 W14 4.196(19) 2_765
Cs11 W15 4.249(19) 2_765
O1W Cs10 2.711(19) 2_674
O3W Cs10 3.017(19) 2_774
O4W Cs5 3.557(16) 1_455
O5W Cs3 3.318(16) 1_655
O7W Cs5 3.143(17) 2_765
O9W Cs1 3.141(16) 2_674
O10W Cs8 3.005(16) 1_656
O10W Cs11 3.08(2) 2_765
O13W Cs3 3.173(17) 1_554
O15W Cs10 3.20(2) 2_674
O17W Cs9 3.63(2) 2_674
O18W Cs11 3.24(3) 2_664
O18W Cs3 3.63(2) 1_554
O19W Cs8 3.06(2) 2_664
O22W Cs5 3.51(2) 2_765
O25W Cs8 3.57(2) 1_655
O26W Cs7 3.21(3) 1_455
O26W Cs4 3.48(2) 1_455
O27W Cs7 3.32(3) 1_455
O29W Cs8 3.36(3) 1_656
O31W Cs11 3.62(4) 2_765
O32W Cs7 3.29(3) 2_764
O33W Cs6 3.23(3) 2_665
O33W Cs5 3.47(3) 1_455
O33W Cs5 3.78(3) 2_765
